data_7712752
loop_
_publ_author_name
'Pandey, Madhusudan Kumar'
'Sheokand, Sonu'
'Balakrishna, Maravanji Shivaramaiah'

_publ_section_title
;
 Synthesis and characterization of cyclodiphosphazanes embedded macrocycle
 tetrabromo-resorcin[4]arene-tetrakis(cyclodiphospha-zane) and its
 tetra-rhodium(I) complex
;
_journal_name_full 'Dalton Transactions'
_journal_paper_doi 10.1039/D3DT00880K
_journal_year 2023
_chemical_formula_moiety 'C76 H116 Br4 N8 O8 P8, C6 H14'
_chemical_formula_sum 'C82 H130 Br4 N8 O8 P8'
_chemical_formula_weight 1923.33
_space_group_crystal_system triclinic
_space_group_IT_number 2
_space_group_name_Hall '-P 1'
_space_group_name_H-M_alt 'P -1'
_atom_sites_solution_hydrogens mixed
_atom_sites_solution_primary dual
_audit_creation_date 2023-03-19
_audit_creation_method
;
Olex2 1.5
(compiled 2023.03.06 svn.rbb2c1857 for OlexSys, GUI svn.r6748)
;
_audit_update_record
;
2023-03-23 deposited with the CCDC.	2023-04-10 downloaded from the CCDC.
;
_cell_angle_alpha 89.631(2)
_cell_angle_beta 72.434(2)
_cell_angle_gamma 83.770(2)
_cell_formula_units_Z 2
_cell_length_a 12.7606(3)
_cell_length_b 19.6694(5)
_cell_length_c 19.8216(5)
_cell_measurement_reflns_used 16640
_cell_measurement_temperature 150.0
_cell_measurement_theta_max 30.1660
_cell_measurement_theta_min 2.0730
_cell_volume 4713.3(2)
_computing_cell_refinement 'CrystalClear-SM Expert 2.0 r7 (Rigaku, 2011)'
_computing_data_collection 'CrystalClear-SM Expert 2.0 r7 (Rigaku, 2011)'
_computing_data_reduction 'CrysAlisPro 1.171.38.43 (Rigaku OD, 2015)'
_computing_molecular_graphics 'Olex2 1.5 (Dolomanov et al., 2009)'
_computing_publication_material 'Olex2 1.5 (Dolomanov et al., 2009)'
_computing_structure_refinement 'SHELXL 2014/7 (Sheldrick, 2015)'
_computing_structure_solution 'SHELXT  (Sheldrick, 2015)'
_diffrn_ambient_temperature 150.0
_diffrn_detector CCD
_diffrn_detector_area_resol_mean 28.5714
_diffrn_detector_type 'Rigaku Saturn724+'
_diffrn_measured_fraction_theta_full 0.998
_diffrn_measured_fraction_theta_max 0.998
_diffrn_measurement_details
;
List of Runs (angles in degrees, time in seconds):

  # Type    Start    End  Width  t~exp~   \w     \q     \k     \f   Frames
#--------------------------------------------------------------------------
  1  \w   -110.00  25.00   0.50    8.00    --  -20.00   0.00  36.00  270
  2  \w   -110.00  10.00   0.50    8.00    --  -20.00 -72.00  36.00  240
  3  \w    -72.00   9.00   0.50    8.00    --  -20.00 -72.00-180.00  162
  4  \w    -53.50   2.00   0.50    8.00    --  -20.00  72.00 -36.00  111
  5  \w    -59.00 -28.50   0.50    8.00    --  -20.00  72.00-180.00   61
  6  \w    -39.00  -9.00   0.50    8.00    --  -20.00 -72.00 -36.00   60
  7  \w   -110.00  -5.00   0.50    8.00    --  -20.00   0.00 108.00  210
;
_diffrn_measurement_device 'AFC12 (Right): Kappa 3 circle'
_diffrn_measurement_device_type 'Rigaku Saturn724+ (2x2 bin mode)'
_diffrn_measurement_method 'profile data from \w-scans'
_diffrn_measurement_specimen_support 'Mitegen 50um'
_diffrn_orient_matrix_type 'CrysAlisPro convention (1999,Acta A55,543-557)'
_diffrn_orient_matrix_UB_11 0.0036679000
_diffrn_orient_matrix_UB_12 -0.0255101000
_diffrn_orient_matrix_UB_13 0.0248941000
_diffrn_orient_matrix_UB_21 0.0583969000
_diffrn_orient_matrix_UB_22 -0.0005626000
_diffrn_orient_matrix_UB_23 -0.0110776000
_diffrn_orient_matrix_UB_31 -0.0043245000
_diffrn_orient_matrix_UB_32 0.0258036000
_diffrn_orient_matrix_UB_33 0.0258359000
_diffrn_radiation_collimation 0.3
_diffrn_radiation_monochromator Confocal
_diffrn_radiation_probe x-ray
_diffrn_radiation_type 'Mo K\a'
_diffrn_radiation_wavelength 0.71073
_diffrn_reflns_av_R_equivalents 0.0819
_diffrn_reflns_av_unetI/netI 0.0985
_diffrn_reflns_Laue_measured_fraction_full 0.998
_diffrn_reflns_Laue_measured_fraction_max 0.998
_diffrn_reflns_limit_h_max 14
_diffrn_reflns_limit_h_min -15
_diffrn_reflns_limit_k_max 22
_diffrn_reflns_limit_k_min -23
_diffrn_reflns_limit_l_max 23
_diffrn_reflns_limit_l_min -23
_diffrn_reflns_number 49983
_diffrn_reflns_point_group_measured_fraction_full 0.998
_diffrn_reflns_point_group_measured_fraction_max 0.998
_diffrn_reflns_theta_full 24.999
_diffrn_reflns_theta_max 24.999
_diffrn_reflns_theta_min 2.084
_diffrn_source 'Rotating Anode'
_diffrn_source_current 24.0
_diffrn_source_power 1.2
_diffrn_source_target Mo
_diffrn_source_type 'Rotating Anode'
_diffrn_source_voltage 50.0
_exptl_absorpt_coefficient_mu 1.898
_exptl_absorpt_correction_T_max 1.00000
_exptl_absorpt_correction_T_min 0.51338
_exptl_absorpt_correction_type multi-scan
_exptl_absorpt_process_details
;
CrysAlisPro 1.171.38.43 (Rigaku Oxford Diffraction, 2015)
Empirical absorption correction using spherical harmonics,
 implemented in SCALE3 ABSPACK scaling algorithm.
;
_exptl_crystal_colour colourless
_exptl_crystal_colour_primary colourless
_exptl_crystal_density_diffrn 1.355
_exptl_crystal_description plate
_exptl_crystal_F_000 2004
_exptl_crystal_size_max 0.271
_exptl_crystal_size_mid 0.091
_exptl_crystal_size_min 0.072
_refine_diff_density_max 0.651
_refine_diff_density_min -0.575
_refine_diff_density_rms 0.118
_refine_ls_extinction_method none
_refine_ls_goodness_of_fit_ref 1.031
_refine_ls_hydrogen_treatment mixed
_refine_ls_matrix_type full
_refine_ls_number_parameters 1275
_refine_ls_number_reflns 16572
_refine_ls_number_restraints 595
_refine_ls_restrained_S_all 1.030
_refine_ls_R_factor_all 0.1011
_refine_ls_R_factor_gt 0.0579
_refine_ls_shift/su_max 0.004
_refine_ls_shift/su_mean 0.000
_refine_ls_structure_factor_coef Fsqd
_refine_ls_weighting_details 'w=1/[\s^2^(Fo^2^)+(0.0512P)^2^+3.8317P] where P=(Fo^2^+2Fc^2^)/3'
_refine_ls_weighting_scheme calc
_refine_ls_wR_factor_gt 0.1193
_refine_ls_wR_factor_ref 0.1441
_reflns_Friedel_coverage 0.000
_reflns_number_gt 10933
_reflns_number_total 16572
_reflns_threshold_expression 'I > 2\s(I)'
_cod_data_source_file d3dt00880k2.cif
_cod_data_source_block compound-1
_cod_database_code 7712752
_shelx_shelxl_version_number 2014/7
_chemical_oxdiff_formula C76H117O8P8N8Br4
_shelx_space_group_comment
;
The symmetry employed for this shelxl refinement is uniquely defined
by the following loop, which should always be used as a source of
symmetry information in preference to the above space-group names.
They are only intended as comments.
;
_reflns_odcompleteness_completeness 89.00
_reflns_odcompleteness_iscentric 1
_reflns_odcompleteness_theta 31.11
_olex2_refinement_description
;
1. Fixed Uiso
 At 1.2 times of:
  All C(H) groups, All C(H,H) groups
 At 1.5 times of:
  All C(H,H,H) groups
2. Restrained distances
 C28-C29 = C29-C30 = C30-C31 = C31-C32
 1.54 with sigma of 0.02
 C28-C30 = C29-C31 = C30-C32
 2.51 with sigma of 0.02
 C28-C29A = C29A-C30A = C30A-C31A = C31A-C32A
 1.54 with sigma of 0.02
 C28-C30A = C29A-C31A = C30A-C32A
 2.51 with sigma of 0.02
 C49-C50 = C49-C51 = C49-C52
 1.5227 with sigma of 0.005
 C50-C51 = C50-C52 = C51-C52
 2.486569 with sigma of 0.005
 C49-C50A = C49-C51A = C49-C52A
 1.5227 with sigma of 0.005
 C50A-C51A = C50A-C52A = C51A-C52A
 2.486569 with sigma of 0.005
 C53-C54 = C53-C55 = C53-C56
 1.5227 with sigma of 0.005
 C54-C55 = C54-C56 = C55-C56
 2.486569 with sigma of 0.02
 C53-C54A = C53-C55A = C53-C56A
 1.5227 with sigma of 0.005
 C54A-C55A = C54A-C56A = C55A-C56A
 2.486569 with sigma of 0.02
 C57-C58 = C57-C59 = C57-C60
 1.5227 with sigma of 0.005
 C58-C59 = C58-C60 = C59-C60
 2.486569 with sigma of 0.02
 C57-C58A = C57-C59A = C57-C60A
 1.5227 with sigma of 0.005
 C58A-C59A = C58A-C60A = C59A-C60A
 2.486569 with sigma of 0.02
 C65-C66 = C65-C67 = C65-C68
 1.5227 with sigma of 0.005
 C66-C67 = C66-C68 = C67-C68
 2.486569 with sigma of 0.005
 C65-C66A = C65-C67A = C65-C68A
 1.5227 with sigma of 0.005
 C66A-C67A = C66A-C68A = C67A-C68A
 2.486569 with sigma of 0.005
 C77-C78 = C78-C79 = C79-C80 = C80-C81 = C81-C82
 1.5227 with sigma of 0.005
 C77-C79 = C78-C80 = C79-C81 = C80-C82
 2.486569 with sigma of 0.005
 C73-C74 = C73-C75 = C73-C76
 1.5227 with sigma of 0.005
 C74-C75 = C74-C76 = C75-C76
 2.486569 with sigma of 0.02
 C73-C74A = C73-C75A = C73-C76A
 1.5227 with sigma of 0.005
 C74A-C75A = C74A-C76A = C75A-C76A
 2.486569 with sigma of 0.02
 C77A-C78A = C78A-C79A = C79A-C80A = C80A-C81A = C81A-C82A
 1.5227 with sigma of 0.005
 C77A-C79A = C78A-C80A = C79A-C81A = C80A-C82A
 2.486569 with sigma of 0.005
3. Rigid bond restraints
 C29, C29A, C30, C30A, C31, C31A, C32, C32A
 with sigma for 1-2 distances of 0.01 and sigma for 1-3 distances of 0.01
 C50, C50A, C51, C51A, C52, C52A
 with sigma for 1-2 distances of 0.003 and sigma for 1-3 distances of 0.003
 C54, C54A, C55, C55A, C56, C56A
 with sigma for 1-2 distances of 0.003 and sigma for 1-3 distances of 0.003
 C58, C58A, C59, C59A, C60, C60A
 with sigma for 1-2 distances of 0.003 and sigma for 1-3 distances of 0.003
 C66, C66A, C67, C67A, C68, C68A
 with sigma for 1-2 distances of 0.003 and sigma for 1-3 distances of 0.003
 C74, C74A, C75, C75A, C76, C76A
 with sigma for 1-2 distances of 0.003 and sigma for 1-3 distances of 0.003
 C77, C77A, C78, C78A, C79, C79A, C80, C80A, C81, C81A, C82, C82A
 with sigma for 1-2 distances of 0.003 and sigma for 1-3 distances of 0.003
4. Uiso/Uaniso restraints and constraints
C29 \\sim C29A \\sim C30 \\sim C30A \\sim C31 \\sim C31A \\sim C32 \\sim C32A:
within 2A with sigma of 0.01 and sigma for terminal atoms of 0.02 within 2A
C50 \\sim C50A \\sim C51 \\sim C51A \\sim C52 \\sim C52A: within 2A with sigma
of 0.003 and sigma for terminal atoms of 0.006 within 2A
C54 \\sim C54A \\sim C55 \\sim C55A \\sim C56 \\sim C56A: within 2A with sigma
of 0.003 and sigma for terminal atoms of 0.006 within 2A
C58 \\sim C58A \\sim C59 \\sim C59A \\sim C60 \\sim C60A: within 2A with sigma
of 0.003 and sigma for terminal atoms of 0.006 within 2A
C66 \\sim C66A \\sim C67 \\sim C67A \\sim C68 \\sim C68A: within 2A with sigma
of 0.003 and sigma for terminal atoms of 0.006 within 2A
C74 \\sim C74A \\sim C75 \\sim C75A \\sim C76 \\sim C76A: within 2A with sigma
of 0.003 and sigma for terminal atoms of 0.006 within 2A
C77 \\sim C77A \\sim C78 \\sim C78A \\sim C79 \\sim C79A \\sim C80 \\sim C80A
\\sim C81 \\sim C81A \\sim C82 \\sim C82A: within 2A with sigma of 0.003 and
sigma for terminal atoms of 0.006 within 2A
Uanis(C54) \\sim Ueq, Uanis(C54A) \\sim Ueq, Uanis(C55) \\sim Ueq, Uanis(C55A)
\\sim Ueq, Uanis(C56) \\sim Ueq, Uanis(C56A) \\sim Ueq: with sigma of 0.005 and
sigma for terminal atoms of 0.01
Uanis(C66) \\sim Ueq, Uanis(C66A) \\sim Ueq, Uanis(C67) \\sim Ueq, Uanis(C67A)
\\sim Ueq, Uanis(C68) \\sim Ueq, Uanis(C68A) \\sim Ueq: with sigma of 0.005 and
sigma for terminal atoms of 0.01
Uanis(C82A) \\sim Ueq: with sigma of 0.001 and sigma for terminal atoms of 0.002
Uanis(C79A) \\sim Ueq: with sigma of 0.001 and sigma for terminal atoms of 0.002
Uanis(C29A) \\sim Ueq: with sigma of 0.001 and sigma for terminal atoms of 0.002
5. Same fragment restrains
{C29, C30, C31, C32} sigma for 1-2: 0.003, 1-3: 0.04
as in
{C29A, C30A, C31A, C32A}
6. Others
 Sof(C29A)=Sof(H29C)=Sof(H29D)=Sof(C30A)=Sof(H30C)=Sof(H30D)=Sof(C31A)=
 Sof(H31C)=Sof(H31D)=Sof(C32A)=Sof(H32D)=Sof(H32E)=Sof(H32F)=1-FVAR(1)
 Sof(C29)=Sof(H29A)=Sof(H29B)=Sof(C30)=Sof(H30A)=Sof(H30B)=Sof(C31)=Sof(H31A)=
 Sof(H31B)=Sof(C32)=Sof(H32A)=Sof(H32B)=Sof(H32C)=FVAR(1)
 1(DFIX)=1(DFIX)=1(DFIX)=1(DFIX)=1(DFIX)=1(DFIX)=1(DFIX)=1(DFIX)=1(DFIX)=
 1(DFIX)=1(DFIX)=1(DFIX)=FVAR(2)
 1(DFIX)=1(DFIX)=1(DFIX)=1(DFIX)=1(DFIX)=1(DFIX)=1(DFIX)=1(DFIX)=1(DFIX)=
 1(DFIX)=1(DFIX)=1(DFIX)=1.633*FVAR(3)
 Sof(C50A)=Sof(H50D)=Sof(H50E)=Sof(H50F)=Sof(C51A)=Sof(H51D)=Sof(H51E)=
 Sof(H51F)=Sof(C52A)=Sof(H52D)=Sof(H52E)=Sof(H52F)=1-FVAR(3)
 Sof(C50)=Sof(H50A)=Sof(H50B)=Sof(H50C)=Sof(C51)=Sof(H51A)=Sof(H51B)=Sof(H51C)=
 Sof(C52)=Sof(H52A)=Sof(H52B)=Sof(H52C)=FVAR(3)
 Sof(C54A)=Sof(H54D)=Sof(H54E)=Sof(H54F)=Sof(C55A)=Sof(H55D)=Sof(H55E)=
 Sof(H55F)=Sof(C56A)=Sof(H56D)=Sof(H56E)=Sof(H56F)=1-FVAR(4)
 Sof(C54)=Sof(H54A)=Sof(H54B)=Sof(H54C)=Sof(C55)=Sof(H55A)=Sof(H55B)=Sof(H55C)=
 Sof(C56)=Sof(H56A)=Sof(H56B)=Sof(H56C)=FVAR(4)
 Sof(C58A)=Sof(H58D)=Sof(H58E)=Sof(H58F)=Sof(C59A)=Sof(H59D)=Sof(H59E)=
 Sof(H59F)=Sof(C60A)=Sof(H60D)=Sof(H60E)=Sof(H60F)=1-FVAR(5)
 Sof(C58)=Sof(H58A)=Sof(H58B)=Sof(H58C)=Sof(C59)=Sof(H59A)=Sof(H59B)=Sof(H59C)=
 Sof(C60)=Sof(H60A)=Sof(H60B)=Sof(H60C)=FVAR(5)
 Sof(C66A)=Sof(H66D)=Sof(H66E)=Sof(H66F)=Sof(C67A)=Sof(H67D)=Sof(H67E)=
 Sof(H67F)=Sof(C68A)=Sof(H68D)=Sof(H68E)=Sof(H68F)=1-FVAR(6)
 Sof(C66)=Sof(H66A)=Sof(H66B)=Sof(H66C)=Sof(C67)=Sof(H67A)=Sof(H67B)=Sof(H67C)=
 Sof(C68)=Sof(H68A)=Sof(H68B)=Sof(H68C)=FVAR(6)
 Sof(C77A)=Sof(H77D)=Sof(H77E)=Sof(H77F)=Sof(C78A)=Sof(H78C)=Sof(H78D)=
 Sof(C79A)=Sof(H79C)=Sof(H79D)=Sof(C80A)=Sof(H80C)=Sof(H80D)=Sof(C81A)=
 Sof(H81C)=Sof(H81D)=Sof(C82A)=Sof(H82D)=Sof(H82E)=Sof(H82F)=1-FVAR(7)
 Sof(C77)=Sof(H77A)=Sof(H77B)=Sof(H77C)=Sof(C78)=Sof(H78A)=Sof(H78B)=Sof(C79)=
 Sof(H79A)=Sof(H79B)=Sof(C80)=Sof(H80A)=Sof(H80B)=Sof(C81)=Sof(H81A)=Sof(H81B)=
 Sof(C82)=Sof(H82A)=Sof(H82B)=Sof(H82C)=FVAR(7)
 Sof(C74A)=Sof(H74D)=Sof(H74E)=Sof(H74F)=Sof(C75A)=Sof(H75D)=Sof(H75E)=
 Sof(H75F)=Sof(C76A)=Sof(H76D)=Sof(H76E)=Sof(H76F)=1-FVAR(8)
 Sof(C74)=Sof(H74A)=Sof(H74B)=Sof(H74C)=Sof(C75)=Sof(H75A)=Sof(H75B)=Sof(H75C)=
 Sof(C76)=Sof(H76A)=Sof(H76B)=Sof(H76C)=FVAR(8)
7.a Ternary CH refined with riding coordinates:
 C7(H7), C14(H14), C21(H21)
7.b Secondary CH2 refined with riding coordinates:
 C29(H29A,H29B), C30(H30A,H30B), C31(H31A,H31B), C29A(H29C,H29D), C30A(H30C,
 H30D), C31A(H31C,H31D), C33(H33A,H33B), C34(H34A,H34B), C35(H35A,H35B),
 C37(H37A,H37B), C38(H38A,H38B), C39(H39A,H39B), C41(H41A,H41B), C42(H42A,H42B),
  C43(H43A,H43B), C78(H78A,H78B), C78A(H78C,H78D), C79(H79A,H79B), C79A(H79C,
 H79D), C80(H80A,H80B), C80A(H80C,H80D), C81(H81A,H81B), C81A(H81C,H81D)
7.c Me refined with riding coordinates:
 C82A(H82D,H82E,H82F)
7.d Aromatic/amide H refined with riding coordinates:
 C1(H1), C13(H13), C20(H20), C27(H27)
7.e Idealised Me refined as rotating group:
 C32(H32A,H32B,H32C), C32A(H32D,H32E,H32F), C36(H36A,H36B,H36C), C40(H40A,H40B,
 H40C), C44(H44A,H44B,H44C), C46(H46A,H46B,H46C), C47(H47A,H47B,H47C), C48(H48A,
 H48B,H48C), C50(H50A,H50B,H50C), C50A(H50D,H50E,H50F), C51(H51A,H51B,H51C),
 C51A(H51D,H51E,H51F), C52(H52A,H52B,H52C), C52A(H52D,H52E,H52F), C54(H54A,H54B,
 H54C), C54A(H54D,H54E,H54F), C55(H55A,H55B,H55C), C55A(H55D,H55E,H55F),
 C56(H56A,H56B,H56C), C56A(H56D,H56E,H56F), C58(H58A,H58B,H58C), C58A(H58D,H58E,
 H58F), C59(H59A,H59B,H59C), C59A(H59D,H59E,H59F), C60(H60A,H60B,H60C),
 C60A(H60D,H60E,H60F), C62(H62A,H62B,H62C), C63(H63A,H63B,H63C), C64(H64A,H64B,
 H64C), C66(H66A,H66B,H66C), C66A(H66D,H66E,H66F), C67(H67A,H67B,H67C),
 C67A(H67D,H67E,H67F), C68(H68A,H68B,H68C), C68A(H68D,H68E,H68F), C70(H70A,H70B,
 H70C), C71(H71A,H71B,H71C), C72(H72A,H72B,H72C), C74(H74A,H74B,H74C),
 C74A(H74D,H74E,H74F), C75(H75A,H75B,H75C), C75A(H75D,H75E,H75F), C76(H76A,H76B,
 H76C), C76A(H76D,H76E,H76F), C77(H77A,H77B,H77C), C77A(H77D,H77E,H77F),
 C82(H82A,H82B,H82C)
;
_olex2_submission_special_instructions 'No special instructions were received'
_oxdiff_exptl_absorpt_empirical_details
;
Empirical correction (ABSPACK) includes:
- Absorption correction using spherical harmonics
- Frame scaling
- Detector area scaling
;
_oxdiff_exptl_absorpt_empirical_full_max 2.086
_oxdiff_exptl_absorpt_empirical_full_min 0.677

loop_
_space_group_symop_operation_xyz
'x, y, z'
'-x, -y, -z'

loop_
_atom_site_label
_atom_site_type_symbol
_atom_site_fract_x
_atom_site_fract_y
_atom_site_fract_z
_atom_site_U_iso_or_equiv
_atom_site_adp_type
_atom_site_occupancy
_atom_site_site_symmetry_order
_atom_site_calc_flag
_atom_site_refinement_flags_posn
_atom_site_refinement_flags_adp
_atom_site_refinement_flags_occupancy
_atom_site_disorder_assembly
_atom_site_disorder_group
Br1 Br 0.74704(5) 1.02352(3) 0.84850(3) 0.04198(17) Uani 1 1 d . . . . .
Br2 Br 0.73632(5) 0.88102(3) 0.41268(3) 0.03284(15) Uani 1 1 d . . . . .
Br3 Br 0.73502(4) 0.44190(3) 0.55759(2) 0.02906(14) Uani 1 1 d . . . . .
Br4 Br 0.74741(4) 0.58439(3) 0.99193(3) 0.03074(15) Uani 1 1 d . . . . .
P1 P 0.76653(14) 0.88640(8) 0.96260(8) 0.0380(4) Uani 1 1 d . . . . .
P2 P 0.76804(13) 0.76172(7) 1.00148(7) 0.0347(4) Uani 1 1 d . . . . .
P3 P 0.75656(11) 0.46203(7) 0.85823(7) 0.0256(3) Uani 1 1 d . . . . .
P4 P 0.76127(11) 0.42614(7) 0.73289(7) 0.0253(3) Uani 1 1 d . . . . .
P5 P 0.75557(11) 0.57650(7) 0.43740(6) 0.0260(3) Uani 1 1 d . . . . .
P6 P 0.75962(11) 0.70088(7) 0.39782(6) 0.0260(3) Uani 1 1 d . . . . .
P7 P 0.76354(12) 0.99588(7) 0.54208(7) 0.0299(3) Uani 1 1 d . . . . .
P8 P 0.77046(12) 1.03352(7) 0.66438(7) 0.0313(3) Uani 1 1 d . . . . .
O1 O 0.6490(3) 0.90756(17) 0.94195(17) 0.0335(9) Uani 1 1 d . . . . .
O2 O 0.6516(3) 1.01723(17) 0.72473(17) 0.0303(8) Uani 1 1 d . . . . .
O3 O 0.6440(3) 0.96249(16) 0.55267(16) 0.0267(8) Uani 1 1 d . . . . .
O4 O 0.6399(3) 0.74507(16) 0.44664(15) 0.0232(8) Uani 1 1 d . . . . .
O5 O 0.6366(3) 0.57205(16) 0.50290(15) 0.0239(8) Uani 1 1 d . . . . .
O6 O 0.6452(3) 0.46218(16) 0.71727(15) 0.0226(8) Uani 1 1 d . . . . .
O7 O 0.6424(3) 0.51669(16) 0.89390(16) 0.0240(8) Uani 1 1 d . . . . .
O8 O 0.6493(3) 0.73387(17) 0.99802(16) 0.0301(9) Uani 1 1 d . . . . .
N1 N 0.8124(4) 0.8064(2) 0.9253(2) 0.0370(11) Uani 1 1 d . . . . .
N2 N 0.7165(4) 0.8417(2) 1.0372(2) 0.0346(11) Uani 1 1 d . . . . .
N3 N 0.8084(4) 0.9618(2) 0.6092(2) 0.0303(10) Uani 1 1 d . . . . .
N4 N 0.7185(4) 1.0644(2) 0.5993(2) 0.0300(10) Uani 1 1 d . . . . .
N5 N 0.8021(3) 0.6501(2) 0.4573(2) 0.0256(10) Uani 1 1 d . . . . .
N6 N 0.7092(3) 0.6284(2) 0.38123(19) 0.0250(10) Uani 1 1 d . . . . .
N7 N 0.8047(3) 0.4896(2) 0.7734(2) 0.0256(10) Uani 1 1 d . . . . .
N8 N 0.7068(3) 0.4028(2) 0.81763(19) 0.0241(10) Uani 1 1 d . . . . .
C1 C 0.5448(4) 0.8593(2) 0.7984(2) 0.0261(12) Uani 1 1 d . . . . .
H1 H 0.5058 0.8247 0.7870 0.031 Uiso 1 1 calc R U . . .
C2 C 0.5717(4) 0.8548(2) 0.8621(2) 0.0263(12) Uani 1 1 d . . . . .
C3 C 0.6324(4) 0.9050(3) 0.8761(3) 0.0303(13) Uani 1 1 d . . . . .
C4 C 0.6641(4) 0.9560(3) 0.8283(3) 0.0293(12) Uani 1 1 d . . . . .
C5 C 0.6335(4) 0.9607(3) 0.7664(3) 0.0269(12) Uani 1 1 d . . . . .
C6 C 0.5723(4) 0.9118(2) 0.7509(2) 0.0243(12) Uani 1 1 d . . . . .
C7 C 0.5227(4) 0.9223(3) 0.6902(2) 0.0272(12) Uani 1 1 d . . . . .
H7 H 0.5390 0.9686 0.6717 0.033 Uiso 1 1 calc R U . . .
C8 C 0.5683(4) 0.8722(2) 0.6272(2) 0.0238(11) Uani 1 1 d . . . . .
C9 C 0.6261(4) 0.8949(2) 0.5611(2) 0.0227(11) Uani 1 1 d . . . . .
C10 C 0.6563(4) 0.8504(2) 0.5018(2) 0.0213(11) Uani 1 1 d . . . . .
C11 C 0.6230(4) 0.7847(3) 0.5070(2) 0.0222(11) Uani 1 1 d . . . . .
C12 C 0.5638(4) 0.7607(2) 0.5727(2) 0.0202(11) Uani 1 1 d . . . . .
C13 C 0.5396(4) 0.8058(2) 0.6308(2) 0.0227(11) Uani 1 1 d . . . . .
H13 H 0.5009 0.7900 0.6759 0.027 Uiso 1 1 calc R U . . .
C14 C 0.5140(4) 0.6940(2) 0.5768(2) 0.0201(11) Uani 1 1 d . . . . .
H14 H 0.5282 0.6778 0.5268 0.024 Uiso 1 1 calc R U . . .
C15 C 0.5641(4) 0.6362(2) 0.6131(2) 0.0195(11) Uani 1 1 d . . . . .
C16 C 0.6224(4) 0.5766(2) 0.5748(2) 0.0200(11) Uani 1 1 d . . . . .
C17 C 0.6563(4) 0.5212(2) 0.6098(2) 0.0217(11) Uani 1 1 d . . . . .
C18 C 0.6280(4) 0.5213(2) 0.6833(2) 0.0210(11) Uani 1 1 d . . . . .
C19 C 0.5683(4) 0.5794(2) 0.7232(2) 0.0197(11) Uani 1 1 d . . . . .
C20 C 0.5399(4) 0.6351(2) 0.6865(2) 0.0211(11) Uani 1 1 d . . . . .
H20 H 0.5016 0.6751 0.7130 0.025 Uiso 1 1 calc R U . . .
C21 C 0.5209(4) 0.5748(3) 0.8038(2) 0.0231(11) Uani 1 1 d . . . . .
H21 H 0.5369 0.5261 0.8157 0.028 Uiso 1 1 calc R U . . .
C22 C 0.5706(4) 0.6184(2) 0.8473(2) 0.0225(11) Uani 1 1 d . . . . .
C23 C 0.6292(4) 0.5869(3) 0.8907(2) 0.0235(11) Uani 1 1 d . . . . .
C24 C 0.6631(4) 0.6268(2) 0.9364(2) 0.0224(11) Uani 1 1 d . . . . .
C25 C 0.6316(4) 0.6971(3) 0.9441(2) 0.0239(12) Uani 1 1 d . . . . .
C26 C 0.5714(4) 0.7298(2) 0.9026(2) 0.0235(11) Uani 1 1 d . . . . .
C27 C 0.5461(4) 0.6889(2) 0.8535(2) 0.0232(11) Uani 1 1 d . . . . .
H27 H 0.5099 0.7108 0.8225 0.028 Uiso 1 1 calc R U . . .
C28 C 0.5205(4) 0.8041(3) 0.9179(3) 0.0306(13) Uani 1 1 d D . . . .
H28 H 0.540(3) 0.819(2) 0.959(2) 0.013(11) Uiso 1 1 d . . . . .
C29 C 0.3948(9) 0.8056(7) 0.9323(15) 0.037(2) Uani 0.604(10) 1 d D U P A 1
H29A H 0.3814 0.7922 0.8878 0.044 Uiso 0.604(10) 1 calc R U P A 1
H29B H 0.3683 0.7703 0.9672 0.044 Uiso 0.604(10) 1 calc R U P A 1
C30 C 0.3244(7) 0.8730(6) 0.9594(9) 0.050(2) Uani 0.604(10) 1 d D U P A 1
H30A H 0.3470 0.9084 0.9239 0.060 Uiso 0.604(10) 1 calc R U P A 1
H30B H 0.3379 0.8876 1.0035 0.060 Uiso 0.604(10) 1 calc R U P A 1
C31 C 0.2011(8) 0.8674(6) 0.9743(8) 0.070(3) Uani 0.604(10) 1 d D U P A 1
H31A H 0.1905 0.8482 0.9311 0.084 Uiso 0.604(10) 1 calc R U P A 1
H31B H 0.1794 0.8338 1.0120 0.084 Uiso 0.604(10) 1 calc R U P A 1
C32 C 0.1230(10) 0.9310(6) 0.9960(8) 0.099(4) Uani 0.604(10) 1 d D U P A 1
H32A H 0.0479 0.9189 1.0180 0.148 Uiso 0.604(10) 1 calc R U P A 1
H32B H 0.1247 0.9584 0.9543 0.148 Uiso 0.604(10) 1 calc R U P A 1
H32C H 0.1451 0.9577 1.0301 0.148 Uiso 0.604(10) 1 calc R U P A 1
C29A C 0.3952(13) 0.8147(11) 0.936(3) 0.040(3) Uani 0.396(10) 1 d D U P A 2
H29C H 0.3733 0.8032 0.8942 0.048 Uiso 0.396(10) 1 calc R U P A 2
H29D H 0.3624 0.7836 0.9744 0.048 Uiso 0.396(10) 1 calc R U P A 2
C30A C 0.3510(10) 0.8883(9) 0.9602(15) 0.053(3) Uani 0.396(10) 1 d D U P A 2
H30C H 0.3754 0.9188 0.9200 0.064 Uiso 0.396(10) 1 calc R U P A 2
H30D H 0.3814 0.9017 0.9979 0.064 Uiso 0.396(10) 1 calc R U P A 2
C31A C 0.2248(11) 0.8967(10) 0.9882(9) 0.062(3) Uani 0.396(10) 1 d D U P A 2
H31C H 0.2014 0.8699 1.0316 0.075 Uiso 0.396(10) 1 calc R U P A 2
H31D H 0.1986 0.9454 1.0014 0.075 Uiso 0.396(10) 1 calc R U P A 2
C32A C 0.1706(15) 0.8742(12) 0.9365(11) 0.089(5) Uani 0.396(10) 1 d D U P A 2
H32D H 0.1048 0.9061 0.9391 0.133 Uiso 0.396(10) 1 calc R U P A 2
H32E H 0.1488 0.8282 0.9479 0.133 Uiso 0.396(10) 1 calc R U P A 2
H32F H 0.2225 0.8735 0.8886 0.133 Uiso 0.396(10) 1 calc R U P A 2
C33 C 0.3954(4) 0.9253(3) 0.7192(3) 0.0293(12) Uani 1 1 d . . . . .
H33A H 0.3750 0.8788 0.7323 0.035 Uiso 1 1 calc R U . . .
H33B H 0.3685 0.9549 0.7625 0.035 Uiso 1 1 calc R U . . .
C34 C 0.3399(5) 0.9525(3) 0.6660(3) 0.0460(16) Uani 1 1 d . . . . .
H34A H 0.3706 0.9242 0.6219 0.055 Uiso 1 1 calc R U . . .
H34B H 0.3583 0.9997 0.6547 0.055 Uiso 1 1 calc R U . . .
C35 C 0.2161(6) 0.9534(4) 0.6898(4) 0.072(2) Uani 1 1 d . . . . .
H35A H 0.1881 0.9727 0.6515 0.086 Uiso 1 1 calc R U . . .
H35B H 0.1987 0.9055 0.6954 0.086 Uiso 1 1 calc R U . . .
C36 C 0.1549(7) 0.9914(5) 0.7554(5) 0.101(3) Uani 1 1 d . . . . .
H36A H 0.1738 1.0386 0.7520 0.152 Uiso 1 1 calc R U . . .
H36B H 0.1744 0.9696 0.7952 0.152 Uiso 1 1 calc R U . . .
H36C H 0.0753 0.9917 0.7629 0.152 Uiso 1 1 calc R U . . .
C37 C 0.3869(4) 0.7047(3) 0.6098(2) 0.0258(12) Uani 1 1 d . . . . .
H37A H 0.3690 0.7170 0.6607 0.031 Uiso 1 1 calc R U . . .
H37B H 0.3565 0.7435 0.5868 0.031 Uiso 1 1 calc R U . . .
C38 C 0.3318(5) 0.6428(3) 0.6025(3) 0.0412(15) Uani 1 1 d . . . . .
H38A H 0.3664 0.6034 0.6225 0.049 Uiso 1 1 calc R U . . .
H38B H 0.3462 0.6325 0.5515 0.049 Uiso 1 1 calc R U . . .
C39 C 0.2065(5) 0.6495(3) 0.6387(4) 0.0571(19) Uani 1 1 d . . . . .
H39A H 0.1789 0.6054 0.6330 0.069 Uiso 1 1 calc R U . . .
H39B H 0.1919 0.6584 0.6900 0.069 Uiso 1 1 calc R U . . .
C40 C 0.1430(6) 0.7052(4) 0.6102(4) 0.077(2) Uani 1 1 d . . . . .
H40A H 0.1566 0.6968 0.5595 0.116 Uiso 1 1 calc R U . . .
H40B H 0.1671 0.7494 0.6177 0.116 Uiso 1 1 calc R U . . .
H40C H 0.0638 0.7058 0.6350 0.116 Uiso 1 1 calc R U . . .
C41 C 0.3938(4) 0.5910(3) 0.8262(2) 0.0270(12) Uani 1 1 d . . . . .
H41A H 0.3748 0.6398 0.8174 0.032 Uiso 1 1 calc R U . . .
H41B H 0.3640 0.5630 0.7965 0.032 Uiso 1 1 calc R U . . .
C42 C 0.3392(4) 0.5772(3) 0.9033(3) 0.0393(15) Uani 1 1 d . . . . .
H42A H 0.3579 0.5283 0.9115 0.047 Uiso 1 1 calc R U . . .
H42B H 0.3710 0.6044 0.9325 0.047 Uiso 1 1 calc R U . . .
C43 C 0.2150(5) 0.5933(3) 0.9286(3) 0.0535(17) Uani 1 1 d . . . . .
H43A H 0.1882 0.5844 0.9799 0.064 Uiso 1 1 calc R U . . .
H43B H 0.1960 0.6427 0.9226 0.064 Uiso 1 1 calc R U . . .
C44 C 0.1557(6) 0.5532(4) 0.8911(4) 0.081(3) Uani 1 1 d . . . . .
H44A H 0.1795 0.5630 0.8405 0.121 Uiso 1 1 calc R U . . .
H44B H 0.0758 0.5660 0.9106 0.121 Uiso 1 1 calc R U . . .
H44C H 0.1729 0.5043 0.8973 0.121 Uiso 1 1 calc R U . . .
C45 C 0.6317(4) 0.3501(3) 0.8461(2) 0.0284(12) Uani 1 1 d . . . . .
C46 C 0.6512(5) 0.3243(3) 0.9140(3) 0.0524(17) Uani 1 1 d . . . . .
H46A H 0.7282 0.3042 0.9041 0.079 Uiso 1 1 calc R U . . .
H46B H 0.6017 0.2895 0.9337 0.079 Uiso 1 1 calc R U . . .
H46C H 0.6363 0.3625 0.9483 0.079 Uiso 1 1 calc R U . . .
C47 C 0.6572(6) 0.2923(3) 0.7917(3) 0.0536(18) Uani 1 1 d . . . . .
H47A H 0.6462 0.3099 0.7477 0.080 Uiso 1 1 calc R U . . .
H47B H 0.6077 0.2571 0.8097 0.080 Uiso 1 1 calc R U . . .
H47C H 0.7341 0.2723 0.7825 0.080 Uiso 1 1 calc R U . . .
C48 C 0.5123(5) 0.3805(3) 0.8610(3) 0.0500(17) Uani 1 1 d . . . . .
H48A H 0.4967 0.4191 0.8948 0.075 Uiso 1 1 calc R U . . .
H48B H 0.4633 0.3456 0.8809 0.075 Uiso 1 1 calc R U . . .
H48C H 0.4999 0.3964 0.8168 0.075 Uiso 1 1 calc R U . . .
C49 C 0.9105(4) 0.5189(2) 0.7430(2) 0.0384(14) Uani 1 1 d D . . . .
C50 C 1.0069(6) 0.4605(3) 0.7284(4) 0.052(2) Uani 0.758(6) 1 d D U P B 1
H50A H 1.0069 0.4384 0.7729 0.078 Uiso 0.758(6) 1 calc R U P B 1
H50B H 1.0773 0.4794 0.7079 0.078 Uiso 0.758(6) 1 calc R U P B 1
H50C H 0.9976 0.4267 0.6952 0.078 Uiso 0.758(6) 1 calc R U P B 1
C50A C 0.9898(14) 0.4858(10) 0.6753(7) 0.057(3) Uani 0.242(6) 1 d D U P B 2
H50D H 0.9550 0.4500 0.6585 0.086 Uiso 0.242(6) 1 calc R U P B 2
H50E H 1.0576 0.4654 0.6845 0.086 Uiso 0.242(6) 1 calc R U P B 2
H50F H 1.0079 0.5205 0.6391 0.086 Uiso 0.242(6) 1 calc R U P B 2
C51 C 0.9264(6) 0.5688(4) 0.7960(3) 0.048(2) Uani 0.758(6) 1 d D U P B 1
H51A H 0.8663 0.6063 0.8064 0.072 Uiso 0.758(6) 1 calc R U P B 1
H51B H 0.9974 0.5872 0.7763 0.072 Uiso 0.758(6) 1 calc R U P B 1
H51C H 0.9258 0.5451 0.8398 0.072 Uiso 0.758(6) 1 calc R U P B 1
C51A C 0.9725(15) 0.5352(11) 0.7942(9) 0.050(3) Uani 0.242(6) 1 d D U P B 2
H51D H 0.9204 0.5427 0.8419 0.075 Uiso 0.242(6) 1 calc R U P B 2
H51E H 1.0088 0.5767 0.7795 0.075 Uiso 0.242(6) 1 calc R U P B 2
H51F H 1.0284 0.4969 0.7942 0.075 Uiso 0.242(6) 1 calc R U P B 2
C52 C 0.9128(6) 0.5524(4) 0.6741(3) 0.057(2) Uani 0.758(6) 1 d D U P B 1
H52A H 0.8560 0.5918 0.6830 0.085 Uiso 0.758(6) 1 calc R U P B 1
H52B H 0.8983 0.5194 0.6421 0.085 Uiso 0.758(6) 1 calc R U P B 1
H52C H 0.9857 0.5677 0.6523 0.085 Uiso 0.758(6) 1 calc R U P B 1
C52A C 0.8529(16) 0.5863(7) 0.7246(10) 0.052(3) Uani 0.242(6) 1 d D U P B 2
H52D H 0.8041 0.6094 0.7682 0.079 Uiso 0.242(6) 1 calc R U P B 2
H52E H 0.8092 0.5763 0.6936 0.079 Uiso 0.242(6) 1 calc R U P B 2
H52F H 0.9088 0.6159 0.7004 0.079 Uiso 0.242(6) 1 calc R U P B 2
C53 C 0.6473(5) 0.8633(3) 1.1091(3) 0.0457(16) Uani 1 1 d D . . . .
C54 C 0.709(2) 0.8345(15) 1.1594(11) 0.061(4) Uani 0.267(15) 1 d D U P C 1
H54A H 0.7227 0.7846 1.1535 0.091 Uiso 0.267(15) 1 calc R U P C 1
H54B H 0.6654 0.8469 1.2083 0.091 Uiso 0.267(15) 1 calc R U P C 1
H54C H 0.7804 0.8535 1.1486 0.091 Uiso 0.267(15) 1 calc R U P C 1
C54A C 0.6621(10) 0.8072(5) 1.1599(4) 0.060(3) Uani 0.733(15) 1 d D U P C 2
H54D H 0.6392 0.7648 1.1461 0.090 Uiso 0.733(15) 1 calc R U P C 2
H54E H 0.6167 0.8212 1.2082 0.090 Uiso 0.733(15) 1 calc R U P C 2
H54F H 0.7401 0.7995 1.1582 0.090 Uiso 0.733(15) 1 calc R U P C 2
C55 C 0.627(3) 0.9410(4) 1.1177(17) 0.083(5) Uani 0.267(15) 1 d D U P C 1
H55A H 0.6983 0.9599 1.1054 0.125 Uiso 0.267(15) 1 calc R U P C 1
H55B H 0.5850 0.9538 1.1669 0.125 Uiso 0.267(15) 1 calc R U P C 1
H55C H 0.5852 0.9593 1.0863 0.125 Uiso 0.267(15) 1 calc R U P C 1
C55A C 0.6839(12) 0.9299(5) 1.1271(6) 0.087(4) Uani 0.733(15) 1 d D U P C 2
H55D H 0.7612 0.9221 1.1269 0.131 Uiso 0.733(15) 1 calc R U P C 2
H55E H 0.6372 0.9467 1.1742 0.131 Uiso 0.733(15) 1 calc R U P C 2
H55F H 0.6770 0.9639 1.0919 0.131 Uiso 0.733(15) 1 calc R U P C 2
C56 C 0.5329(12) 0.8384(16) 1.1291(15) 0.065(3) Uani 0.267(15) 1 d D U P C 1
H56A H 0.5409 0.7884 1.1244 0.098 Uiso 0.267(15) 1 calc R U P C 1
H56B H 0.4924 0.8583 1.0975 0.098 Uiso 0.267(15) 1 calc R U P C 1
H56C H 0.4921 0.8526 1.1781 0.098 Uiso 0.267(15) 1 calc R U P C 1
C56A C 0.5262(6) 0.8718(6) 1.1116(5) 0.064(3) Uani 0.733(15) 1 d D U P C 2
H56D H 0.5066 0.8286 1.0972 0.095 Uiso 0.733(15) 1 calc R U P C 2
H56E H 0.5142 0.9077 1.0794 0.095 Uiso 0.733(15) 1 calc R U P C 2
H56F H 0.4798 0.8846 1.1600 0.095 Uiso 0.733(15) 1 calc R U P C 2
C57 C 0.9064(5) 0.7852(3) 0.8620(3) 0.0550(18) Uani 1 1 d D . . . .
C58 C 0.9609(8) 0.8471(4) 0.8290(5) 0.069(2) Uani 0.817(7) 1 d D U P D 1
H58A H 0.9985 0.8653 0.8602 0.104 Uiso 0.817(7) 1 calc R U P D 1
H58B H 0.9045 0.8823 0.8225 0.104 Uiso 0.817(7) 1 calc R U P D 1
H58C H 1.0149 0.8338 0.7830 0.104 Uiso 0.817(7) 1 calc R U P D 1
C58A C 0.923(3) 0.8379(13) 0.8043(14) 0.066(3) Uani 0.183(7) 1 d D U P D 2
H58D H 0.9648 0.8732 0.8145 0.099 Uiso 0.183(7) 1 calc R U P D 2
H58E H 0.8502 0.8592 0.8028 0.099 Uiso 0.183(7) 1 calc R U P D 2
H58F H 0.9630 0.8154 0.7585 0.099 Uiso 0.183(7) 1 calc R U P D 2
C59 C 0.8578(6) 0.7550(4) 0.8081(4) 0.061(2) Uani 0.817(7) 1 d D U P D 1
H59A H 0.8052 0.7898 0.7967 0.092 Uiso 0.817(7) 1 calc R U P D 1
H59B H 0.8195 0.7156 0.8284 0.092 Uiso 0.817(7) 1 calc R U P D 1
H59C H 0.9175 0.7403 0.7649 0.092 Uiso 0.817(7) 1 calc R U P D 1
C59A C 0.912(3) 0.7131(8) 0.8332(17) 0.072(3) Uani 0.183(7) 1 d D U P D 2
H59D H 0.9413 0.6803 0.8624 0.108 Uiso 0.183(7) 1 calc R U P D 2
H59E H 0.9612 0.7090 0.7843 0.108 Uiso 0.183(7) 1 calc R U P D 2
H59F H 0.8380 0.7034 0.8343 0.108 Uiso 0.183(7) 1 calc R U P D 2
C60 C 0.9855(7) 0.7285(5) 0.8777(5) 0.078(3) Uani 0.817(7) 1 d D U P D 1
H60A H 1.0188 0.7455 0.9119 0.117 Uiso 0.817(7) 1 calc R U P D 1
H60B H 1.0438 0.7136 0.8338 0.117 Uiso 0.817(7) 1 calc R U P D 1
H60C H 0.9450 0.6898 0.8974 0.117 Uiso 0.817(7) 1 calc R U P D 1
C60A C 0.998(2) 0.7888(19) 0.8967(16) 0.075(3) Uani 0.183(7) 1 d D U P D 2
H60D H 0.9990 0.8364 0.9107 0.112 Uiso 0.183(7) 1 calc R U P D 2
H60E H 1.0693 0.7719 0.8630 0.112 Uiso 0.183(7) 1 calc R U P D 2
H60F H 0.9833 0.7605 0.9387 0.112 Uiso 0.183(7) 1 calc R U P D 2
C61 C 0.9019(4) 0.9086(3) 0.6049(3) 0.0363(14) Uani 1 1 d . . . . .
C62 C 0.8542(6) 0.8519(3) 0.6530(4) 0.069(2) Uani 1 1 d . . . . .
H62A H 0.8283 0.8689 0.7023 0.103 Uiso 1 1 calc R U . . .
H62B H 0.9114 0.8131 0.6480 0.103 Uiso 1 1 calc R U . . .
H62C H 0.7920 0.8370 0.6399 0.103 Uiso 1 1 calc R U . . .
C63 C 0.9908(6) 0.9353(4) 0.6288(5) 0.080(2) Uani 1 1 d . . . . .
H63A H 1.0212 0.9722 0.5981 0.121 Uiso 1 1 calc R U . . .
H63B H 1.0499 0.8982 0.6263 0.121 Uiso 1 1 calc R U . . .
H63C H 0.9596 0.9530 0.6777 0.121 Uiso 1 1 calc R U . . .
C64 C 0.9478(6) 0.8789(4) 0.5298(3) 0.075(2) Uani 1 1 d . . . . .
H64A H 0.8885 0.8611 0.5157 0.112 Uiso 1 1 calc R U . . .
H64B H 1.0066 0.8418 0.5277 0.112 Uiso 1 1 calc R U . . .
H64C H 0.9780 0.9148 0.4975 0.112 Uiso 1 1 calc R U . . .
C65 C 0.6562(4) 1.1299(2) 0.5938(2) 0.0336(13) Uani 1 1 d D . . . .
C66 C 0.7280(13) 1.1859(7) 0.5975(12) 0.055(4) Uani 0.377(16) 1 d D U P E 1
H66A H 0.7406 1.1859 0.6440 0.083 Uiso 0.377(16) 1 calc R U P E 1
H66B H 0.6905 1.2304 0.5907 0.083 Uiso 0.377(16) 1 calc R U P E 1
H66C H 0.7992 1.1774 0.5604 0.083 Uiso 0.377(16) 1 calc R U P E 1
C66A C 0.6900(10) 1.1845(5) 0.6342(7) 0.057(3) Uani 0.623(16) 1 d D U P E 2
H66D H 0.6741 1.1724 0.6840 0.085 Uiso 0.623(16) 1 calc R U P E 2
H66E H 0.6483 1.2286 0.6308 0.085 Uiso 0.623(16) 1 calc R U P E 2
H66F H 0.7693 1.1879 0.6138 0.085 Uiso 0.623(16) 1 calc R U P E 2
C67 C 0.5481(10) 1.1406(10) 0.6541(8) 0.058(4) Uani 0.377(16) 1 d D U P E 1
H67A H 0.5640 1.1409 0.6994 0.087 Uiso 0.377(16) 1 calc R U P E 1
H67B H 0.5034 1.1034 0.6527 0.087 Uiso 0.377(16) 1 calc R U P E 1
H67C H 0.5072 1.1844 0.6488 0.087 Uiso 0.377(16) 1 calc R U P E 1
C67A C 0.5337(5) 1.1229(6) 0.6260(7) 0.050(3) Uani 0.623(16) 1 d D U P E 2
H67D H 0.5189 1.1104 0.6756 0.076 Uiso 0.623(16) 1 calc R U P E 2
H67E H 0.5128 1.0872 0.5998 0.076 Uiso 0.623(16) 1 calc R U P E 2
H67F H 0.4904 1.1665 0.6231 0.076 Uiso 0.623(16) 1 calc R U P E 2
C68 C 0.6306(18) 1.1336(10) 0.5233(6) 0.055(4) Uani 0.377(16) 1 d D U P E 1
H68A H 0.5818 1.0990 0.5214 0.082 Uiso 0.377(16) 1 calc R U P E 1
H68B H 0.6996 1.1251 0.4843 0.082 Uiso 0.377(16) 1 calc R U P E 1
H68C H 0.5939 1.1792 0.5191 0.082 Uiso 0.377(16) 1 calc R U P E 1
C68A C 0.6807(11) 1.1471(6) 0.5164(3) 0.059(3) Uani 0.623(16) 1 d D U P E 2
H68D H 0.7588 1.1543 0.4968 0.088 Uiso 0.623(16) 1 calc R U P E 2
H68E H 0.6341 1.1888 0.5118 0.088 Uiso 0.623(16) 1 calc R U P E 2
H68F H 0.6649 1.1092 0.4904 0.088 Uiso 0.623(16) 1 calc R U P E 2
C69 C 0.8935(4) 0.6579(3) 0.4878(3) 0.0342(13) Uani 1 1 d . . . . .
C70 C 0.8432(5) 0.6952(3) 0.5599(3) 0.0471(17) Uani 1 1 d . . . . .
H70A H 0.8076 0.7404 0.5535 0.071 Uiso 1 1 calc R U . . .
H70B H 0.9017 0.7004 0.5814 0.071 Uiso 1 1 calc R U . . .
H70C H 0.7881 0.6685 0.5908 0.071 Uiso 1 1 calc R U . . .
C71 C 0.9787(5) 0.6981(4) 0.4383(3) 0.0566(18) Uani 1 1 d . . . . .
H71A H 1.0094 0.6735 0.3925 0.085 Uiso 1 1 calc R U . . .
H71B H 1.0382 0.7034 0.4588 0.085 Uiso 1 1 calc R U . . .
H71C H 0.9434 0.7433 0.4315 0.085 Uiso 1 1 calc R U . . .
C72 C 0.9468(5) 0.5874(3) 0.4974(3) 0.0469(16) Uani 1 1 d . . . . .
H72A H 0.8912 0.5614 0.5287 0.070 Uiso 1 1 calc R U . . .
H72B H 1.0063 0.5918 0.5184 0.070 Uiso 1 1 calc R U . . .
H72C H 0.9776 0.5635 0.4513 0.070 Uiso 1 1 calc R U . . .
C73 C 0.6424(4) 0.6162(2) 0.3345(2) 0.0290(12) Uani 1 1 d D . . . .
C74 C 0.5262(11) 0.6543(14) 0.3574(12) 0.047(4) Uani 0.45(2) 1 d D U P F 1
H74A H 0.5309 0.7036 0.3606 0.070 Uiso 0.45(2) 1 calc R U P F 1
H74B H 0.4846 0.6386 0.4038 0.070 Uiso 0.45(2) 1 calc R U P F 1
H74C H 0.4884 0.6454 0.3226 0.070 Uiso 0.45(2) 1 calc R U P F 1
C74A C 0.5218(8) 0.6347(13) 0.3782(9) 0.046(4) Uani 0.55(2) 1 d D U P F 2
H74D H 0.5040 0.6058 0.4197 0.069 Uiso 0.55(2) 1 calc R U P F 2
H74E H 0.4737 0.6274 0.3493 0.069 Uiso 0.55(2) 1 calc R U P F 2
H74F H 0.5103 0.6829 0.3938 0.069 Uiso 0.55(2) 1 calc R U P F 2
C75 C 0.633(3) 0.5396(5) 0.3353(14) 0.062(5) Uani 0.45(2) 1 d D U P F 1
H75A H 0.7077 0.5146 0.3200 0.094 Uiso 0.45(2) 1 calc R U P F 1
H75B H 0.5925 0.5284 0.3029 0.094 Uiso 0.45(2) 1 calc R U P F 1
H75C H 0.5941 0.5266 0.3833 0.094 Uiso 0.45(2) 1 calc R U P F 1
C75A C 0.659(3) 0.5418(5) 0.3100(12) 0.064(5) Uani 0.55(2) 1 d D U P F 2
H75D H 0.7334 0.5311 0.2770 0.096 Uiso 0.55(2) 1 calc R U P F 2
H75E H 0.6040 0.5339 0.2862 0.096 Uiso 0.55(2) 1 calc R U P F 2
H75F H 0.6497 0.5124 0.3510 0.096 Uiso 0.55(2) 1 calc R U P F 2
C76 C 0.7045(19) 0.6333(13) 0.2589(6) 0.050(5) Uani 0.45(2) 1 d D U P F 1
H76A H 0.7763 0.6052 0.2436 0.075 Uiso 0.45(2) 1 calc R U P F 1
H76B H 0.7162 0.6818 0.2570 0.075 Uiso 0.45(2) 1 calc R U P F 1
H76C H 0.6611 0.6239 0.2275 0.075 Uiso 0.45(2) 1 calc R U P F 1
C76A C 0.6723(18) 0.6652(9) 0.2737(8) 0.051(5) Uani 0.55(2) 1 d D U P F 2
H76D H 0.7509 0.6552 0.2472 0.077 Uiso 0.55(2) 1 calc R U P F 2
H76E H 0.6579 0.7124 0.2926 0.077 Uiso 0.55(2) 1 calc R U P F 2
H76F H 0.6275 0.6596 0.2422 0.077 Uiso 0.55(2) 1 calc R U P F 2
C77 C 0.9653(9) 0.6371(4) 1.0789(5) 0.097(2) Uani 0.835(7) 1 d D U P G 1
H77A H 0.9984 0.6232 1.0290 0.146 Uiso 0.835(7) 1 calc R U P G 1
H77B H 0.8845 0.6417 1.0907 0.146 Uiso 0.835(7) 1 calc R U P G 1
H77C H 0.9891 0.6024 1.1086 0.146 Uiso 0.835(7) 1 calc R U P G 1
C77A C 0.892(4) 0.640(2) 1.140(3) 0.102(3) Uani 0.165(7) 1 d D U P G 2
H77D H 0.8772 0.6351 1.1912 0.153 Uiso 0.165(7) 1 calc R U P G 2
H77E H 0.8981 0.5952 1.1174 0.153 Uiso 0.165(7) 1 calc R U P G 2
H77F H 0.8308 0.6699 1.1312 0.153 Uiso 0.165(7) 1 calc R U P G 2
C78 C 1.0027(10) 0.7060(5) 1.0923(4) 0.1014(19) Uani 0.835(7) 1 d D U P G 1
H78A H 1.0804 0.7081 1.0631 0.122 Uiso 0.835(7) 1 calc R U P G 1
H78B H 0.9560 0.7438 1.0786 0.122 Uiso 0.835(7) 1 calc R U P G 1
C78A C 0.999(3) 0.6719(19) 1.1097(19) 0.101(2) Uani 0.165(7) 1 d D U P G 2
H78C H 1.0201 0.6709 1.0573 0.122 Uiso 0.165(7) 1 calc R U P G 2
H78D H 1.0594 0.6453 1.1238 0.122 Uiso 0.165(7) 1 calc R U P G 2
C79 C 0.9932(10) 0.7140(4) 1.1696(4) 0.1016(19) Uani 0.835(7) 1 d D U P G 1
H79A H 1.0428 0.6775 1.1825 0.122 Uiso 0.835(7) 1 calc R U P G 1
H79B H 0.9164 0.7092 1.1987 0.122 Uiso 0.835(7) 1 calc R U P G 1
C79A C 0.984(4) 0.7455(16) 1.1373(18) 0.1025(19) Uani 0.165(7) 1 d D U P G 2
H79C H 0.9081 0.7664 1.1426 0.123 Uiso 0.165(7) 1 calc R U P G 2
H79D H 1.0364 0.7726 1.1032 0.123 Uiso 0.165(7) 1 calc R U P G 2
C80 C 1.0241(10) 0.7840(4) 1.1852(4) 0.1030(19) Uani 0.835(7) 1 d D U P G 1
H80A H 0.9728 0.8209 1.1745 0.124 Uiso 0.835(7) 1 calc R U P G 1
H80B H 1.1002 0.7897 1.1556 0.124 Uiso 0.835(7) 1 calc R U P G 1
C80A C 1.007(5) 0.7464(14) 1.2086(19) 0.103(2) Uani 0.165(7) 1 d D U P G 2
H80C H 1.0822 0.7246 1.2035 0.124 Uiso 0.165(7) 1 calc R U P G 2
H80D H 0.9534 0.7203 1.2430 0.124 Uiso 0.165(7) 1 calc R U P G 2
C81 C 1.0162(10) 0.7875(4) 1.2638(4) 0.104(2) Uani 0.835(7) 1 d D U P G 1
H81A H 0.9406 0.7799 1.2931 0.125 Uiso 0.835(7) 1 calc R U P G 1
H81B H 1.0689 0.7511 1.2739 0.125 Uiso 0.835(7) 1 calc R U P G 1
C81A C 0.994(4) 0.8202(16) 1.235(2) 0.104(2) Uani 0.165(7) 1 d D U P G 2
H81C H 0.9151 0.8362 1.2582 0.125 Uiso 0.165(7) 1 calc R U P G 2
H81D H 1.0234 0.8501 1.1954 0.125 Uiso 0.165(7) 1 calc R U P G 2
C82 C 1.0426(11) 0.8565(5) 1.2826(5) 0.109(2) Uani 0.835(7) 1 d D U P G 1
H82A H 1.0214 0.8623 1.3342 0.164 Uiso 0.835(7) 1 calc R U P G 1
H82B H 1.0014 0.8925 1.2634 0.164 Uiso 0.835(7) 1 calc R U P G 1
H82C H 1.1221 0.8595 1.2624 0.164 Uiso 0.835(7) 1 calc R U P G 1
C82A C 1.058(5) 0.824(2) 1.289(3) 0.105(2) Uani 0.165(7) 1 d D U P G 2
H82D H 1.0505 0.8712 1.3064 0.157 Uiso 0.165(7) 1 calc R U P G 2
H82E H 1.0284 0.7945 1.3286 0.157 Uiso 0.165(7) 1 calc R U P G 2
H82F H 1.1365 0.8084 1.2660 0.157 Uiso 0.165(7) 1 calc R U P G 2

loop_
_atom_site_aniso_label
_atom_site_aniso_U_11
_atom_site_aniso_U_22
_atom_site_aniso_U_33
_atom_site_aniso_U_23
_atom_site_aniso_U_13
_atom_site_aniso_U_12
Br1 0.0608(4) 0.0348(4) 0.0436(3) 0.0053(3) -0.0317(3) -0.0171(3)
Br2 0.0428(3) 0.0311(3) 0.0238(3) 0.0063(2) -0.0068(2) -0.0106(3)
Br3 0.0360(3) 0.0239(3) 0.0250(3) -0.0031(2) -0.0083(2) 0.0043(2)
Br4 0.0394(3) 0.0293(3) 0.0284(3) 0.0019(2) -0.0194(2) 0.0016(2)
P1 0.0551(10) 0.0316(9) 0.0385(8) 0.0042(7) -0.0293(8) -0.0098(8)
P2 0.0477(10) 0.0289(9) 0.0370(8) 0.0023(7) -0.0273(7) -0.0043(7)
P3 0.0301(8) 0.0248(8) 0.0235(7) 0.0010(6) -0.0119(6) 0.0013(6)
P4 0.0306(8) 0.0227(8) 0.0229(7) 0.0000(6) -0.0104(6) 0.0027(6)
P5 0.0307(8) 0.0248(8) 0.0205(6) -0.0006(6) -0.0061(6) 0.0015(6)
P6 0.0292(8) 0.0258(8) 0.0218(6) 0.0019(6) -0.0061(6) -0.0022(6)
P7 0.0362(8) 0.0266(8) 0.0291(7) 0.0051(6) -0.0111(7) -0.0094(7)
P8 0.0410(9) 0.0273(8) 0.0317(7) 0.0065(6) -0.0185(7) -0.0093(7)
O1 0.052(2) 0.027(2) 0.0257(18) -0.0013(16) -0.0198(18) -0.0007(18)
O2 0.039(2) 0.022(2) 0.0337(19) 0.0043(16) -0.0154(17) -0.0058(17)
O3 0.035(2) 0.0178(19) 0.0312(18) 0.0066(15) -0.0140(16) -0.0081(16)
O4 0.0264(19) 0.025(2) 0.0176(16) -0.0026(14) -0.0065(15) -0.0005(15)
O5 0.031(2) 0.022(2) 0.0187(16) 0.0007(14) -0.0093(15) 0.0009(15)
O6 0.0283(19) 0.0203(19) 0.0200(16) 0.0036(14) -0.0098(15) 0.0005(15)
O7 0.029(2) 0.0185(19) 0.0238(17) 0.0010(14) -0.0076(15) 0.0014(15)
O8 0.045(2) 0.026(2) 0.0264(18) -0.0042(16) -0.0222(17) -0.0001(17)
N1 0.043(3) 0.036(3) 0.039(3) 0.003(2) -0.024(2) -0.003(2)
N2 0.054(3) 0.030(3) 0.030(2) 0.003(2) -0.026(2) -0.009(2)
N3 0.035(3) 0.025(3) 0.033(2) 0.001(2) -0.015(2) -0.001(2)
N4 0.043(3) 0.020(2) 0.030(2) 0.0055(19) -0.017(2) -0.003(2)
N5 0.027(2) 0.025(2) 0.027(2) 0.0054(19) -0.0108(19) -0.0035(19)
N6 0.035(3) 0.020(2) 0.021(2) 0.0036(18) -0.0109(19) -0.0021(19)
N7 0.025(2) 0.023(2) 0.028(2) -0.0043(19) -0.0073(19) 0.0004(19)
N8 0.031(2) 0.019(2) 0.024(2) -0.0003(18) -0.0121(19) 0.0011(19)
C1 0.035(3) 0.020(3) 0.025(3) -0.001(2) -0.013(2) -0.002(2)
C2 0.036(3) 0.016(3) 0.029(3) 0.001(2) -0.015(2) 0.004(2)
C3 0.041(3) 0.024(3) 0.029(3) -0.005(2) -0.017(3) 0.004(3)
C4 0.040(3) 0.023(3) 0.031(3) 0.000(2) -0.019(3) -0.009(3)
C5 0.034(3) 0.020(3) 0.029(3) 0.003(2) -0.014(2) -0.001(2)
C6 0.033(3) 0.021(3) 0.020(2) -0.002(2) -0.011(2) 0.003(2)
C7 0.038(3) 0.020(3) 0.025(3) -0.001(2) -0.012(2) -0.001(2)
C8 0.028(3) 0.022(3) 0.025(3) 0.000(2) -0.014(2) -0.001(2)
C9 0.025(3) 0.022(3) 0.028(3) 0.006(2) -0.017(2) 0.000(2)
C10 0.020(3) 0.024(3) 0.021(2) 0.002(2) -0.009(2) -0.001(2)
C11 0.021(3) 0.027(3) 0.023(2) 0.002(2) -0.014(2) -0.002(2)
C12 0.022(3) 0.023(3) 0.019(2) 0.006(2) -0.012(2) -0.004(2)
C13 0.030(3) 0.026(3) 0.016(2) 0.005(2) -0.013(2) -0.003(2)
C14 0.027(3) 0.017(3) 0.022(2) 0.000(2) -0.017(2) -0.002(2)
C15 0.020(3) 0.016(3) 0.022(2) 0.000(2) -0.006(2) -0.001(2)
C16 0.021(3) 0.021(3) 0.018(2) 0.001(2) -0.006(2) -0.003(2)
C17 0.019(3) 0.018(3) 0.027(3) -0.005(2) -0.005(2) 0.002(2)
C18 0.023(3) 0.021(3) 0.025(2) 0.003(2) -0.014(2) -0.004(2)
C19 0.023(3) 0.020(3) 0.018(2) -0.001(2) -0.009(2) -0.003(2)
C20 0.026(3) 0.018(3) 0.021(2) 0.000(2) -0.009(2) 0.002(2)
C21 0.029(3) 0.021(3) 0.020(2) 0.002(2) -0.008(2) -0.003(2)
C22 0.028(3) 0.025(3) 0.017(2) -0.003(2) -0.011(2) -0.001(2)
C23 0.026(3) 0.025(3) 0.017(2) 0.000(2) 0.000(2) -0.009(2)
C24 0.030(3) 0.022(3) 0.021(2) 0.007(2) -0.016(2) -0.004(2)
C25 0.031(3) 0.028(3) 0.016(2) 0.001(2) -0.011(2) -0.007(2)
C26 0.031(3) 0.022(3) 0.017(2) 0.001(2) -0.006(2) -0.004(2)
C27 0.031(3) 0.022(3) 0.019(2) 0.005(2) -0.012(2) -0.005(2)
C28 0.051(4) 0.025(3) 0.020(3) 0.001(2) -0.018(3) -0.002(3)
C29 0.048(4) 0.033(5) 0.030(4) 0.005(5) -0.014(4) 0.006(4)
C30 0.054(4) 0.042(5) 0.055(4) -0.011(4) -0.021(4) 0.005(4)
C31 0.060(5) 0.062(6) 0.086(6) -0.021(5) -0.025(5) 0.016(5)
C32 0.075(7) 0.081(8) 0.132(9) -0.038(7) -0.028(7) 0.018(6)
C29A 0.040(3) 0.040(3) 0.040(3) 0.0012(10) -0.0122(12) -0.0040(10)
C30A 0.052(5) 0.047(5) 0.058(5) -0.006(5) -0.020(5) 0.011(5)
C31A 0.054(5) 0.050(6) 0.082(6) -0.027(6) -0.025(5) 0.010(5)
C32A 0.071(9) 0.083(10) 0.117(10) -0.036(9) -0.042(8) 0.014(8)
C33 0.037(3) 0.023(3) 0.029(3) -0.006(2) -0.013(3) 0.003(2)
C34 0.042(4) 0.055(4) 0.049(4) 0.017(3) -0.026(3) -0.006(3)
C35 0.051(5) 0.105(7) 0.068(5) 0.021(5) -0.032(4) -0.006(4)
C36 0.059(6) 0.126(9) 0.123(8) 0.008(7) -0.036(6) -0.004(5)
C37 0.029(3) 0.027(3) 0.026(3) 0.000(2) -0.016(2) 0.000(2)
C38 0.038(3) 0.030(3) 0.058(4) -0.002(3) -0.017(3) -0.007(3)
C39 0.030(4) 0.058(5) 0.081(5) 0.005(4) -0.010(3) -0.015(3)
C40 0.044(4) 0.070(6) 0.128(7) 0.013(5) -0.043(5) -0.005(4)
C41 0.034(3) 0.024(3) 0.026(3) -0.002(2) -0.013(2) -0.002(2)
C42 0.039(4) 0.050(4) 0.029(3) 0.001(3) -0.008(3) -0.007(3)
C43 0.045(4) 0.062(5) 0.049(4) 0.005(3) -0.010(3) -0.002(3)
C44 0.046(4) 0.128(8) 0.076(5) 0.022(5) -0.027(4) -0.019(5)
C45 0.043(3) 0.023(3) 0.021(3) 0.003(2) -0.012(2) -0.004(3)
C46 0.065(5) 0.055(4) 0.045(4) 0.026(3) -0.021(3) -0.026(4)
C47 0.075(5) 0.030(4) 0.047(4) -0.004(3) -0.004(3) -0.009(3)
C48 0.040(4) 0.044(4) 0.061(4) 0.011(3) -0.008(3) -0.003(3)
C49 0.033(3) 0.049(4) 0.034(3) 0.004(3) -0.009(3) -0.010(3)
C50 0.034(4) 0.066(5) 0.050(4) -0.004(4) -0.005(3) -0.006(4)
C50A 0.042(5) 0.073(6) 0.052(5) 0.002(5) -0.005(5) -0.012(5)
C51 0.027(4) 0.068(5) 0.046(4) -0.016(4) -0.003(3) -0.015(4)
C51A 0.033(5) 0.066(6) 0.048(5) -0.010(5) -0.007(5) -0.010(5)
C52 0.040(4) 0.079(5) 0.050(4) 0.013(4) -0.010(3) -0.017(4)
C52A 0.032(5) 0.075(6) 0.048(5) -0.003(5) -0.005(5) -0.019(5)
C53 0.076(5) 0.044(4) 0.027(3) -0.004(3) -0.031(3) -0.009(3)
C54 0.071(7) 0.066(7) 0.048(6) 0.004(6) -0.026(5) 0.003(6)
C54A 0.074(5) 0.064(5) 0.046(4) 0.004(4) -0.027(4) -0.001(4)
C55 0.106(8) 0.069(7) 0.074(7) -0.021(6) -0.021(6) -0.020(6)
C55A 0.118(8) 0.068(5) 0.074(5) -0.027(5) -0.020(5) -0.025(5)
C56 0.074(5) 0.066(6) 0.054(5) 0.005(5) -0.020(4) 0.004(5)
C56A 0.073(5) 0.067(6) 0.048(4) 0.010(4) -0.023(4) 0.017(4)
C57 0.039(4) 0.058(5) 0.059(4) 0.007(4) -0.005(3) 0.002(3)
C58 0.064(5) 0.075(5) 0.060(5) 0.001(4) -0.001(4) -0.016(4)
C58A 0.062(6) 0.072(6) 0.054(6) 0.001(5) -0.002(5) -0.010(5)
C59 0.058(5) 0.067(5) 0.048(4) -0.001(4) -0.002(4) -0.002(4)
C59A 0.065(6) 0.076(6) 0.059(6) 0.002(5) -0.001(5) 0.007(5)
C60 0.068(5) 0.082(5) 0.067(5) 0.007(4) -0.003(4) 0.015(4)
C60A 0.067(6) 0.078(6) 0.063(6) 0.005(5) 0.000(5) 0.002(6)
C61 0.029(3) 0.041(4) 0.041(3) 0.009(3) -0.015(3) -0.001(3)
C62 0.062(5) 0.054(5) 0.073(5) 0.013(4) -0.003(4) 0.014(4)
C63 0.059(5) 0.063(5) 0.131(7) -0.010(5) -0.051(5) 0.010(4)
C64 0.068(5) 0.084(6) 0.058(4) -0.002(4) -0.012(4) 0.029(4)
C65 0.042(3) 0.026(3) 0.038(3) 0.006(3) -0.018(3) -0.009(3)
C66 0.054(7) 0.039(5) 0.073(7) 0.001(6) -0.021(6) -0.003(5)
C66A 0.057(6) 0.042(5) 0.076(7) -0.006(5) -0.027(5) -0.006(4)
C67 0.050(6) 0.053(7) 0.068(7) 0.013(6) -0.014(5) 0.002(5)
C67A 0.042(4) 0.046(6) 0.065(6) 0.011(5) -0.021(4) -0.003(4)
C68 0.067(8) 0.046(6) 0.053(5) 0.015(5) -0.024(5) 0.002(6)
C68A 0.074(7) 0.045(5) 0.052(4) 0.022(4) -0.017(5) 0.004(5)
C69 0.028(3) 0.037(4) 0.041(3) -0.004(3) -0.017(3) 0.002(3)
C70 0.043(4) 0.060(4) 0.043(3) -0.016(3) -0.025(3) 0.011(3)
C71 0.048(4) 0.073(5) 0.061(4) 0.011(4) -0.027(3) -0.028(4)
C72 0.041(4) 0.045(4) 0.062(4) 0.006(3) -0.030(3) 0.005(3)
C73 0.037(3) 0.032(3) 0.021(3) 0.001(2) -0.014(2) -0.004(3)
C74 0.043(5) 0.069(13) 0.037(10) 0.003(8) -0.027(5) -0.005(6)
C74A 0.044(5) 0.070(13) 0.032(9) 0.008(7) -0.024(5) -0.007(5)
C75 0.105(15) 0.045(6) 0.054(15) -0.028(6) -0.054(12) 0.003(6)
C75A 0.109(15) 0.046(6) 0.056(14) -0.027(6) -0.056(11) 0.008(6)
C76 0.062(11) 0.064(12) 0.040(6) 0.013(8) -0.031(6) -0.034(10)
C76A 0.064(11) 0.066(12) 0.041(6) 0.017(7) -0.036(6) -0.027(9)
C77 0.094(4) 0.105(4) 0.095(4) 0.006(3) -0.034(3) -0.009(3)
C77A 0.099(5) 0.105(5) 0.101(5) 0.006(5) -0.030(5) -0.011(4)
C78 0.100(3) 0.104(3) 0.101(3) 0.004(2) -0.032(2) -0.011(2)
C78A 0.100(3) 0.104(3) 0.101(3) 0.004(2) -0.031(2) -0.012(2)
C79 0.100(2) 0.104(3) 0.101(2) 0.0032(17) -0.0304(19) -0.0121(18)
C79A 0.102(2) 0.103(2) 0.102(2) 0.0029(10) -0.0309(11) -0.0115(10)
C80 0.101(2) 0.105(3) 0.102(2) 0.0022(18) -0.0303(19) -0.0122(19)
C80A 0.102(2) 0.105(3) 0.102(2) 0.0023(18) -0.0302(18) -0.0127(19)
C81 0.103(3) 0.106(3) 0.103(3) 0.002(2) -0.030(2) -0.014(2)
C81A 0.103(3) 0.106(3) 0.103(3) 0.002(2) -0.030(2) -0.013(2)
C82 0.109(4) 0.109(4) 0.110(4) 0.000(3) -0.030(3) -0.018(3)
C82A 0.105(3) 0.105(3) 0.105(3) 0.0021(18) -0.0317(18) -0.0129(19)

loop_
_atom_type_symbol
_atom_type_description
_atom_type_scat_dispersion_real
_atom_type_scat_dispersion_imag
_atom_type_scat_source
C C 0.0033 0.0016 'International Tables Vol C Tables 4.2.6.8 and 6.1.1.4'
H H 0.0000 0.0000 'International Tables Vol C Tables 4.2.6.8 and 6.1.1.4'
Br Br -0.2901 2.4595 'International Tables Vol C Tables 4.2.6.8 and 6.1.1.4'
N N 0.0061 0.0033 'International Tables Vol C Tables 4.2.6.8 and 6.1.1.4'
O O 0.0106 0.0060 'International Tables Vol C Tables 4.2.6.8 and 6.1.1.4'
P P 0.1023 0.0942 'International Tables Vol C Tables 4.2.6.8 and 6.1.1.4'

loop_
_geom_angle_atom_site_label_1
_geom_angle_atom_site_label_2
_geom_angle_atom_site_label_3
_geom_angle
_geom_angle_site_symmetry_1
_geom_angle_site_symmetry_3
_geom_angle_publ_flag
O1 P1 P2 107.66(14) . . ?
O1 P1 N1 103.8(2) . . ?
O1 P1 N2 99.7(2) . . ?
N1 P1 P2 41.63(16) . . ?
N2 P1 P2 41.26(15) . . ?
N2 P1 N1 82.8(2) . . ?
O8 P2 P1 107.62(14) . . ?
O8 P2 N1 104.6(2) . . ?
O8 P2 N2 98.9(2) . . ?
N1 P2 P1 41.38(15) . . ?
N2 P2 P1 41.16(15) . . ?
N2 P2 N1 82.5(2) . . ?
O7 P3 P4 108.91(12) . . ?
O7 P3 N7 103.12(18) . . ?
O7 P3 N8 101.66(19) . . ?
N7 P3 P4 41.48(14) . . ?
N8 P3 P4 40.74(14) . . ?
N8 P3 N7 82.11(19) . . ?
O6 P4 P3 108.78(12) . . ?
O6 P4 N7 105.08(18) . . ?
O6 P4 N8 99.53(18) . . ?
N7 P4 P3 41.45(14) . . ?
N8 P4 P3 40.92(14) . . ?
N8 P4 N7 82.25(19) . . ?
O5 P5 P6 107.71(13) . . ?
O5 P5 N5 103.95(18) . . ?
O5 P5 N6 100.32(18) . . ?
N5 P5 P6 41.50(14) . . ?
N6 P5 P6 40.96(14) . . ?
N6 P5 N5 82.4(2) . . ?
O4 P6 P5 107.11(13) . . ?
O4 P6 N5 104.46(18) . . ?
O4 P6 N6 98.94(19) . . ?
N5 P6 P5 41.56(14) . . ?
N6 P6 P5 40.95(14) . . ?
N6 P6 N5 82.5(2) . . ?
O3 P7 P8 108.37(13) . . ?
O3 P7 N3 103.44(19) . . ?
O3 P7 N4 100.4(2) . . ?
N3 P7 P8 41.75(14) . . ?
N4 P7 P8 40.95(14) . . ?
N4 P7 N3 82.6(2) . . ?
O2 P8 P7 107.85(13) . . ?
O2 P8 N3 104.12(19) . . ?
O2 P8 N4 99.0(2) . . ?
N3 P8 P7 41.25(14) . . ?
N4 P8 P7 40.94(14) . . ?
N4 P8 N3 82.1(2) . . ?
C3 O1 P1 128.3(3) . . ?
C5 O2 P8 127.5(3) . . ?
C9 O3 P7 127.3(3) . . ?
C11 O4 P6 127.3(3) . . ?
C16 O5 P5 126.3(3) . . ?
C18 O6 P4 129.6(3) . . ?
C23 O7 P3 128.6(3) . . ?
C25 O8 P2 128.2(3) . . ?
P1 N1 P2 97.0(2) . . ?
C57 N1 P1 128.8(4) . . ?
C57 N1 P2 127.2(4) . . ?
P1 N2 P2 97.6(2) . . ?
C53 N2 P1 132.1(4) . . ?
C53 N2 P2 130.3(4) . . ?
P7 N3 P8 97.0(2) . . ?
C61 N3 P7 128.5(3) . . ?
C61 N3 P8 126.3(4) . . ?
P7 N4 P8 98.1(2) . . ?
C65 N4 P7 131.0(3) . . ?
C65 N4 P8 130.9(3) . . ?
P6 N5 P5 96.9(2) . . ?
C69 N5 P5 128.8(3) . . ?
C69 N5 P6 128.5(4) . . ?
P5 N6 P6 98.1(2) . . ?
C73 N6 P5 131.6(3) . . ?
C73 N6 P6 130.3(3) . . ?
P3 N7 P4 97.1(2) . . ?
C49 N7 P3 125.3(3) . . ?
C49 N7 P4 124.2(3) . . ?
P4 N8 P3 98.3(2) . . ?
C45 N8 P3 131.9(3) . . ?
C45 N8 P4 129.6(3) . . ?
C2 C1 H1 118.3 . . ?
C6 C1 H1 118.3 . . ?
C6 C1 C2 123.4(5) . . ?
C1 C2 C28 120.5(4) . . ?
C3 C2 C1 117.0(5) . . ?
C3 C2 C28 121.8(4) . . ?
O1 C3 C2 118.9(5) . . ?
C4 C3 O1 120.3(4) . . ?
C4 C3 C2 120.4(5) . . ?
C3 C4 Br1 119.6(4) . . ?
C3 C4 C5 121.6(5) . . ?
C5 C4 Br1 118.8(4) . . ?
O2 C5 C4 120.8(4) . . ?
O2 C5 C6 119.3(4) . . ?
C6 C5 C4 119.5(5) . . ?
C1 C6 C7 121.3(4) . . ?
C5 C6 C1 117.9(4) . . ?
C5 C6 C7 120.1(4) . . ?
C6 C7 H7 106.4 . . ?
C6 C7 C8 116.7(4) . . ?
C6 C7 C33 109.6(4) . . ?
C8 C7 H7 106.4 . . ?
C8 C7 C33 110.7(4) . . ?
C33 C7 H7 106.4 . . ?
C9 C8 C7 120.4(4) . . ?
C13 C8 C7 121.3(4) . . ?
C13 C8 C9 117.6(4) . . ?
O3 C9 C8 120.0(4) . . ?
O3 C9 C10 119.7(4) . . ?
C8 C9 C10 119.9(4) . . ?
C9 C10 Br2 119.7(4) . . ?
C11 C10 Br2 119.3(3) . . ?
C11 C10 C9 120.9(4) . . ?
O4 C11 C10 120.2(4) . . ?
O4 C11 C12 119.3(4) . . ?
C10 C11 C12 120.3(4) . . ?
C11 C12 C14 120.2(4) . . ?
C13 C12 C11 116.7(4) . . ?
C13 C12 C14 122.4(4) . . ?
C8 C13 C12 124.4(4) . . ?
C8 C13 H13 117.8 . . ?
C12 C13 H13 117.8 . . ?
C12 C14 H14 106.2 . . ?
C12 C14 C15 115.8(4) . . ?
C12 C14 C37 111.4(4) . . ?
C15 C14 H14 106.2 . . ?
C15 C14 C37 110.3(4) . . ?
C37 C14 H14 106.2 . . ?
C16 C15 C14 120.9(4) . . ?
C20 C15 C14 121.6(4) . . ?
C20 C15 C16 116.8(4) . . ?
O5 C16 C15 118.9(4) . . ?
O5 C16 C17 120.6(4) . . ?
C17 C16 C15 120.3(4) . . ?
C16 C17 Br3 119.7(3) . . ?
C16 C17 C18 121.2(4) . . ?
C18 C17 Br3 119.0(4) . . ?
O6 C18 C17 120.1(4) . . ?
O6 C18 C19 119.4(4) . . ?
C17 C18 C19 119.9(4) . . ?
C18 C19 C21 119.3(4) . . ?
C20 C19 C18 117.5(4) . . ?
C20 C19 C21 122.4(4) . . ?
C15 C20 H20 117.9 . . ?
C19 C20 C15 124.2(4) . . ?
C19 C20 H20 117.9 . . ?
C19 C21 H21 106.8 . . ?
C19 C21 C41 109.6(4) . . ?
C22 C21 C19 115.5(4) . . ?
C22 C21 H21 106.8 . . ?
C22 C21 C41 110.7(4) . . ?
C41 C21 H21 106.8 . . ?
C23 C22 C21 120.0(4) . . ?
C27 C22 C21 121.7(4) . . ?
C27 C22 C23 117.6(4) . . ?
O7 C23 C22 120.0(4) . . ?
O7 C23 C24 120.0(4) . . ?
C24 C23 C22 119.6(5) . . ?
C23 C24 Br4 119.5(4) . . ?
C25 C24 Br4 119.4(3) . . ?
C25 C24 C23 121.0(4) . . ?
O8 C25 C24 120.2(4) . . ?
O8 C25 C26 119.1(4) . . ?
C24 C25 C26 120.4(4) . . ?
C25 C26 C27 116.9(5) . . ?
C25 C26 C28 121.3(4) . . ?
C27 C26 C28 121.2(4) . . ?
C22 C27 C26 124.1(4) . . ?
C22 C27 H27 118.0 . . ?
C26 C27 H27 118.0 . . ?
C2 C28 H28 102(2) . . ?
C2 C28 C29 112.8(10) . . ?
C26 C28 C2 115.4(4) . . ?
C26 C28 H28 106(2) . . ?
C26 C28 C29 107.7(6) . . ?
C29 C28 H28 113(3) . . ?
C29A C28 C2 109.9(17) . . ?
C29A C28 C26 114.7(8) . . ?
C29A C28 H28 108(3) . . ?
C28 C29 H29A 108.0 . . ?
C28 C29 H29B 108.0 . . ?
H29A C29 H29B 107.3 . . ?
C30 C29 C28 117.0(9) . . ?
C30 C29 H29A 108.0 . . ?
C30 C29 H29B 108.0 . . ?
C29 C30 H30A 109.2 . . ?
C29 C30 H30B 109.2 . . ?
C29 C30 C31 112.2(8) . . ?
H30A C30 H30B 107.9 . . ?
C31 C30 H30A 109.2 . . ?
C31 C30 H30B 109.2 . . ?
C30 C31 H31A 107.8 . . ?
C30 C31 H31B 107.8 . . ?
H31A C31 H31B 107.2 . . ?
C32 C31 C30 117.9(9) . . ?
C32 C31 H31A 107.8 . . ?
C32 C31 H31B 107.8 . . ?
C31 C32 H32A 109.5 . . ?
C31 C32 H32B 109.5 . . ?
C31 C32 H32C 109.5 . . ?
H32A C32 H32B 109.5 . . ?
H32A C32 H32C 109.5 . . ?
H32B C32 H32C 109.5 . . ?
C28 C29A H29C 109.5 . . ?
C28 C29A H29D 109.5 . . ?
H29C C29A H29D 108.1 . . ?
C30A C29A C28 110.9(12) . . ?
C30A C29A H29C 109.5 . . ?
C30A C29A H29D 109.5 . . ?
C29A C30A H30C 109.5 . . ?
C29A C30A H30D 109.5 . . ?
C29A C30A C31A 110.9(10) . . ?
H30C C30A H30D 108.1 . . ?
C31A C30A H30C 109.5 . . ?
C31A C30A H30D 109.5 . . ?
C30A C31A H31C 108.8 . . ?
C30A C31A H31D 108.8 . . ?
H31C C31A H31D 107.7 . . ?
C32A C31A C30A 113.8(11) . . ?
C32A C31A H31C 108.8 . . ?
C32A C31A H31D 108.8 . . ?
C31A C32A H32D 109.5 . . ?
C31A C32A H32E 109.5 . . ?
C31A C32A H32F 109.5 . . ?
H32D C32A H32E 109.5 . . ?
H32D C32A H32F 109.5 . . ?
H32E C32A H32F 109.5 . . ?
C7 C33 H33A 109.2 . . ?
C7 C33 H33B 109.2 . . ?
H33A C33 H33B 107.9 . . ?
C34 C33 C7 112.1(4) . . ?
C34 C33 H33A 109.2 . . ?
C34 C33 H33B 109.2 . . ?
C33 C34 H34A 108.6 . . ?
C33 C34 H34B 108.6 . . ?
C33 C34 C35 114.5(5) . . ?
H34A C34 H34B 107.6 . . ?
C35 C34 H34A 108.6 . . ?
C35 C34 H34B 108.6 . . ?
C34 C35 H35A 108.0 . . ?
C34 C35 H35B 108.0 . . ?
H35A C35 H35B 107.2 . . ?
C36 C35 C34 117.2(6) . . ?
C36 C35 H35A 108.0 . . ?
C36 C35 H35B 108.0 . . ?
C35 C36 H36A 109.5 . . ?
C35 C36 H36B 109.5 . . ?
C35 C36 H36C 109.5 . . ?
H36A C36 H36B 109.5 . . ?
H36A C36 H36C 109.5 . . ?
H36B C36 H36C 109.5 . . ?
C14 C37 H37A 108.9 . . ?
C14 C37 H37B 108.9 . . ?
H37A C37 H37B 107.8 . . ?
C38 C37 C14 113.2(4) . . ?
C38 C37 H37A 108.9 . . ?
C38 C37 H37B 108.9 . . ?
C37 C38 H38A 108.5 . . ?
C37 C38 H38B 108.5 . . ?
C37 C38 C39 115.1(5) . . ?
H38A C38 H38B 107.5 . . ?
C39 C38 H38A 108.5 . . ?
C39 C38 H38B 108.5 . . ?
C38 C39 H39A 108.8 . . ?
C38 C39 H39B 108.8 . . ?
H39A C39 H39B 107.7 . . ?
C40 C39 C38 114.0(6) . . ?
C40 C39 H39A 108.8 . . ?
C40 C39 H39B 108.8 . . ?
C39 C40 H40A 109.5 . . ?
C39 C40 H40B 109.5 . . ?
C39 C40 H40C 109.5 . . ?
H40A C40 H40B 109.5 . . ?
H40A C40 H40C 109.5 . . ?
H40B C40 H40C 109.5 . . ?
C21 C41 H41A 109.0 . . ?
C21 C41 H41B 109.0 . . ?
H41A C41 H41B 107.8 . . ?
C42 C41 C21 112.8(4) . . ?
C42 C41 H41A 109.0 . . ?
C42 C41 H41B 109.0 . . ?
C41 C42 H42A 108.5 . . ?
C41 C42 H42B 108.5 . . ?
H42A C42 H42B 107.5 . . ?
C43 C42 C41 115.2(5) . . ?
C43 C42 H42A 108.5 . . ?
C43 C42 H42B 108.5 . . ?
C42 C43 H43A 108.7 . . ?
C42 C43 H43B 108.7 . . ?
H43A C43 H43B 107.6 . . ?
C44 C43 C42 114.2(5) . . ?
C44 C43 H43A 108.7 . . ?
C44 C43 H43B 108.7 . . ?
C43 C44 H44A 109.5 . . ?
C43 C44 H44B 109.5 . . ?
C43 C44 H44C 109.5 . . ?
H44A C44 H44B 109.5 . . ?
H44A C44 H44C 109.5 . . ?
H44B C44 H44C 109.5 . . ?
N8 C45 C46 108.6(4) . . ?
N8 C45 C47 108.5(4) . . ?
N8 C45 C48 110.0(4) . . ?
C46 C45 C48 109.8(5) . . ?
C47 C45 C46 110.4(5) . . ?
C47 C45 C48 109.5(5) . . ?
C45 C46 H46A 109.5 . . ?
C45 C46 H46B 109.5 . . ?
C45 C46 H46C 109.5 . . ?
H46A C46 H46B 109.5 . . ?
H46A C46 H46C 109.5 . . ?
H46B C46 H46C 109.5 . . ?
C45 C47 H47A 109.5 . . ?
C45 C47 H47B 109.5 . . ?
C45 C47 H47C 109.5 . . ?
H47A C47 H47B 109.5 . . ?
H47A C47 H47C 109.5 . . ?
H47B C47 H47C 109.5 . . ?
C45 C48 H48A 109.5 . . ?
C45 C48 H48B 109.5 . . ?
C45 C48 H48C 109.5 . . ?
H48A C48 H48B 109.5 . . ?
H48A C48 H48C 109.5 . . ?
H48B C48 H48C 109.5 . . ?
N7 C49 C50 108.9(4) . . ?
N7 C49 C50A 117.4(9) . . ?
N7 C49 C51 109.7(4) . . ?
N7 C49 C51A 116.8(9) . . ?
N7 C49 C52 110.3(4) . . ?
N7 C49 C52A 93.0(9) . . ?
C50A C49 C51A 110.6(5) . . ?
C50A C49 C52A 108.6(5) . . ?
C51 C49 C50 107.6(4) . . ?
C51A C49 C52A 108.5(5) . . ?
C52 C49 C50 108.5(3) . . ?
C52 C49 C51 111.7(4) . . ?
C49 C50 H50A 109.5 . . ?
C49 C50 H50B 109.5 . . ?
C49 C50 H50C 109.5 . . ?
H50A C50 H50B 109.5 . . ?
H50A C50 H50C 109.5 . . ?
H50B C50 H50C 109.5 . . ?
C49 C50A H50D 109.5 . . ?
C49 C50A H50E 109.5 . . ?
C49 C50A H50F 109.5 . . ?
H50D C50A H50E 109.5 . . ?
H50D C50A H50F 109.5 . . ?
H50E C50A H50F 109.5 . . ?
C49 C51 H51A 109.5 . . ?
C49 C51 H51B 109.5 . . ?
C49 C51 H51C 109.5 . . ?
H51A C51 H51B 109.5 . . ?
H51A C51 H51C 109.5 . . ?
H51B C51 H51C 109.5 . . ?
C49 C51A H51D 109.5 . . ?
C49 C51A H51E 109.5 . . ?
C49 C51A H51F 109.5 . . ?
H51D C51A H51E 109.5 . . ?
H51D C51A H51F 109.5 . . ?
H51E C51A H51F 109.5 . . ?
C49 C52 H52A 109.5 . . ?
C49 C52 H52B 109.5 . . ?
C49 C52 H52C 109.5 . . ?
H52A C52 H52B 109.5 . . ?
H52A C52 H52C 109.5 . . ?
H52B C52 H52C 109.5 . . ?
C49 C52A H52D 109.5 . . ?
C49 C52A H52E 109.5 . . ?
C49 C52A H52F 109.5 . . ?
H52D C52A H52E 109.5 . . ?
H52D C52A H52F 109.5 . . ?
H52E C52A H52F 109.5 . . ?
N2 C53 C54 106.7(11) . . ?
N2 C53 C54A 108.7(5) . . ?
N2 C53 C55 111.4(13) . . ?
N2 C53 C55A 107.4(6) . . ?
N2 C53 C56 113.3(11) . . ?
N2 C53 C56A 109.4(5) . . ?
C54 C53 C55 109.7(11) . . ?
C54 C53 C56 109.9(10) . . ?
C55 C53 C56 105.9(11) . . ?
C55A C53 C54A 111.8(6) . . ?
C55A C53 C56A 111.7(7) . . ?
C56A C53 C54A 107.7(6) . . ?
C53 C54 H54A 109.5 . . ?
C53 C54 H54B 109.5 . . ?
C53 C54 H54C 109.5 . . ?
H54A C54 H54B 109.5 . . ?
H54A C54 H54C 109.5 . . ?
H54B C54 H54C 109.5 . . ?
C53 C54A H54D 109.5 . . ?
C53 C54A H54E 109.5 . . ?
C53 C54A H54F 109.5 . . ?
H54D C54A H54E 109.5 . . ?
H54D C54A H54F 109.5 . . ?
H54E C54A H54F 109.5 . . ?
C53 C55 H55A 109.5 . . ?
C53 C55 H55B 109.5 . . ?
C53 C55 H55C 109.5 . . ?
H55A C55 H55B 109.5 . . ?
H55A C55 H55C 109.5 . . ?
H55B C55 H55C 109.5 . . ?
C53 C55A H55D 109.5 . . ?
C53 C55A H55E 109.5 . . ?
C53 C55A H55F 109.5 . . ?
H55D C55A H55E 109.5 . . ?
H55D C55A H55F 109.5 . . ?
H55E C55A H55F 109.5 . . ?
C53 C56 H56A 109.5 . . ?
C53 C56 H56B 109.5 . . ?
C53 C56 H56C 109.5 . . ?
H56A C56 H56B 109.5 . . ?
H56A C56 H56C 109.5 . . ?
H56B C56 H56C 109.5 . . ?
C53 C56A H56D 109.5 . . ?
C53 C56A H56E 109.5 . . ?
C53 C56A H56F 109.5 . . ?
H56D C56A H56E 109.5 . . ?
H56D C56A H56F 109.5 . . ?
H56E C56A H56F 109.5 . . ?
N1 C57 C58 110.0(5) . . ?
N1 C57 C58A 113.0(15) . . ?
N1 C57 C59 106.6(5) . . ?
N1 C57 C59A 116.2(14) . . ?
N1 C57 C60 111.9(5) . . ?
N1 C57 C60A 96.8(14) . . ?
C58 C57 C59 107.3(6) . . ?
C58 C57 C60 114.1(6) . . ?
C58A C57 C60A 107.4(12) . . ?
C59A C57 C58A 112.4(12) . . ?
C59A C57 C60A 109.6(12) . . ?
C60 C57 C59 106.5(6) . . ?
C57 C58 H58A 109.5 . . ?
C57 C58 H58B 109.5 . . ?
C57 C58 H58C 109.5 . . ?
H58A C58 H58B 109.5 . . ?
H58A C58 H58C 109.5 . . ?
H58B C58 H58C 109.5 . . ?
C57 C58A H58D 109.5 . . ?
C57 C58A H58E 109.5 . . ?
C57 C58A H58F 109.5 . . ?
H58D C58A H58E 109.5 . . ?
H58D C58A H58F 109.5 . . ?
H58E C58A H58F 109.5 . . ?
C57 C59 H59A 109.5 . . ?
C57 C59 H59B 109.5 . . ?
C57 C59 H59C 109.5 . . ?
H59A C59 H59B 109.5 . . ?
H59A C59 H59C 109.5 . . ?
H59B C59 H59C 109.5 . . ?
C57 C59A H59D 109.5 . . ?
C57 C59A H59E 109.5 . . ?
C57 C59A H59F 109.5 . . ?
H59D C59A H59E 109.5 . . ?
H59D C59A H59F 109.5 . . ?
H59E C59A H59F 109.5 . . ?
C57 C60 H60A 109.5 . . ?
C57 C60 H60B 109.5 . . ?
C57 C60 H60C 109.5 . . ?
H60A C60 H60B 109.5 . . ?
H60A C60 H60C 109.5 . . ?
H60B C60 H60C 109.5 . . ?
C57 C60A H60D 109.5 . . ?
C57 C60A H60E 109.5 . . ?
C57 C60A H60F 109.5 . . ?
H60D C60A H60E 109.5 . . ?
H60D C60A H60F 109.5 . . ?
H60E C60A H60F 109.5 . . ?
N3 C61 C62 106.5(5) . . ?
N3 C61 C63 112.2(5) . . ?
N3 C61 C64 109.6(5) . . ?
C62 C61 C64 107.9(5) . . ?
C63 C61 C62 109.4(6) . . ?
C63 C61 C64 111.1(6) . . ?
C61 C62 H62A 109.5 . . ?
C61 C62 H62B 109.5 . . ?
C61 C62 H62C 109.5 . . ?
H62A C62 H62B 109.5 . . ?
H62A C62 H62C 109.5 . . ?
H62B C62 H62C 109.5 . . ?
C61 C63 H63A 109.5 . . ?
C61 C63 H63B 109.5 . . ?
C61 C63 H63C 109.5 . . ?
H63A C63 H63B 109.5 . . ?
H63A C63 H63C 109.5 . . ?
H63B C63 H63C 109.5 . . ?
C61 C64 H64A 109.5 . . ?
C61 C64 H64B 109.5 . . ?
C61 C64 H64C 109.5 . . ?
H64A C64 H64B 109.5 . . ?
H64A C64 H64C 109.5 . . ?
H64B C64 H64C 109.5 . . ?
N4 C65 C66 107.5(8) . . ?
N4 C65 C66A 109.1(6) . . ?
N4 C65 C67 111.0(8) . . ?
N4 C65 C67A 108.2(5) . . ?
N4 C65 C68 110.7(8) . . ?
N4 C65 C68A 108.8(5) . . ?
C66 C65 C67 109.6(5) . . ?
C66 C65 C68 109.0(5) . . ?
C66A C65 C67A 110.1(4) . . ?
C67 C65 C68 109.0(5) . . ?
C68A C65 C66A 110.7(4) . . ?
C68A C65 C67A 110.0(4) . . ?
C65 C66 H66A 109.5 . . ?
C65 C66 H66B 109.5 . . ?
C65 C66 H66C 109.5 . . ?
H66A C66 H66B 109.5 . . ?
H66A C66 H66C 109.5 . . ?
H66B C66 H66C 109.5 . . ?
C65 C66A H66D 109.5 . . ?
C65 C66A H66E 109.5 . . ?
C65 C66A H66F 109.5 . . ?
H66D C66A H66E 109.5 . . ?
H66D C66A H66F 109.5 . . ?
H66E C66A H66F 109.5 . . ?
C65 C67 H67A 109.5 . . ?
C65 C67 H67B 109.5 . . ?
C65 C67 H67C 109.5 . . ?
H67A C67 H67B 109.5 . . ?
H67A C67 H67C 109.5 . . ?
H67B C67 H67C 109.5 . . ?
C65 C67A H67D 109.5 . . ?
C65 C67A H67E 109.5 . . ?
C65 C67A H67F 109.5 . . ?
H67D C67A H67E 109.5 . . ?
H67D C67A H67F 109.5 . . ?
H67E C67A H67F 109.5 . . ?
C65 C68 H68A 109.5 . . ?
C65 C68 H68B 109.5 . . ?
C65 C68 H68C 109.5 . . ?
H68A C68 H68B 109.5 . . ?
H68A C68 H68C 109.5 . . ?
H68B C68 H68C 109.5 . . ?
C65 C68A H68D 109.5 . . ?
C65 C68A H68E 109.5 . . ?
C65 C68A H68F 109.5 . . ?
H68D C68A H68E 109.5 . . ?
H68D C68A H68F 109.5 . . ?
H68E C68A H68F 109.5 . . ?
N5 C69 C70 107.9(4) . . ?
N5 C69 C71 109.9(4) . . ?
N5 C69 C72 108.6(4) . . ?
C71 C69 C70 110.9(5) . . ?
C72 C69 C70 109.8(5) . . ?
C72 C69 C71 109.8(5) . . ?
C69 C70 H70A 109.5 . . ?
C69 C70 H70B 109.5 . . ?
C69 C70 H70C 109.5 . . ?
H70A C70 H70B 109.5 . . ?
H70A C70 H70C 109.5 . . ?
H70B C70 H70C 109.5 . . ?
C69 C71 H71A 109.5 . . ?
C69 C71 H71B 109.5 . . ?
C69 C71 H71C 109.5 . . ?
H71A C71 H71B 109.5 . . ?
H71A C71 H71C 109.5 . . ?
H71B C71 H71C 109.5 . . ?
C69 C72 H72A 109.5 . . ?
C69 C72 H72B 109.5 . . ?
C69 C72 H72C 109.5 . . ?
H72A C72 H72B 109.5 . . ?
H72A C72 H72C 109.5 . . ?
H72B C72 H72C 109.5 . . ?
N6 C73 C74 114.4(12) . . ?
N6 C73 C74A 106.4(10) . . ?
N6 C73 C75 106.2(15) . . ?
N6 C73 C75A 111.8(13) . . ?
N6 C73 C76 109.4(10) . . ?
N6 C73 C76A 107.1(8) . . ?
C74 C73 C76 110.7(9) . . ?
C75 C73 C74 108.7(11) . . ?
C75 C73 C76 107.1(9) . . ?
C75A C73 C74A 108.9(9) . . ?
C75A C73 C76A 113.1(8) . . ?
C76A C73 C74A 109.3(8) . . ?
C73 C74 H74A 109.5 . . ?
C73 C74 H74B 109.5 . . ?
C73 C74 H74C 109.5 . . ?
H74A C74 H74B 109.5 . . ?
H74A C74 H74C 109.5 . . ?
H74B C74 H74C 109.5 . . ?
C73 C74A H74D 109.5 . . ?
C73 C74A H74E 109.5 . . ?
C73 C74A H74F 109.5 . . ?
H74D C74A H74E 109.5 . . ?
H74D C74A H74F 109.5 . . ?
H74E C74A H74F 109.5 . . ?
C73 C75 H75A 109.5 . . ?
C73 C75 H75B 109.5 . . ?
C73 C75 H75C 109.5 . . ?
H75A C75 H75B 109.5 . . ?
H75A C75 H75C 109.5 . . ?
H75B C75 H75C 109.5 . . ?
C73 C75A H75D 109.5 . . ?
C73 C75A H75E 109.5 . . ?
C73 C75A H75F 109.5 . . ?
H75D C75A H75E 109.5 . . ?
H75D C75A H75F 109.5 . . ?
H75E C75A H75F 109.5 . . ?
C73 C76 H76A 109.5 . . ?
C73 C76 H76B 109.5 . . ?
C73 C76 H76C 109.5 . . ?
H76A C76 H76B 109.5 . . ?
H76A C76 H76C 109.5 . . ?
H76B C76 H76C 109.5 . . ?
C73 C76A H76D 109.5 . . ?
C73 C76A H76E 109.5 . . ?
C73 C76A H76F 109.5 . . ?
H76D C76A H76E 109.5 . . ?
H76D C76A H76F 109.5 . . ?
H76E C76A H76F 109.5 . . ?
H77A C77 H77B 109.5 . . ?
H77A C77 H77C 109.5 . . ?
H77B C77 H77C 109.5 . . ?
C78 C77 H77A 109.5 . . ?
C78 C77 H77B 109.5 . . ?
C78 C77 H77C 109.5 . . ?
H77D C77A H77E 109.5 . . ?
H77D C77A H77F 109.5 . . ?
H77E C77A H77F 109.5 . . ?
C78A C77A H77D 109.5 . . ?
C78A C77A H77E 109.5 . . ?
C78A C77A H77F 109.5 . . ?
C77 C78 H78A 109.8 . . ?
C77 C78 H78B 109.8 . . ?
H78A C78 H78B 108.2 . . ?
C79 C78 C77 109.6(4) . . ?
C79 C78 H78A 109.8 . . ?
C79 C78 H78B 109.8 . . ?
C77A C78A H78C 109.8 . . ?
C77A C78A H78D 109.8 . . ?
C77A C78A C79A 109.5(5) . . ?
H78C C78A H78D 108.2 . . ?
C79A C78A H78C 109.8 . . ?
C79A C78A H78D 109.8 . . ?
C78 C79 H79A 109.5 . . ?
C78 C79 H79B 109.5 . . ?
C78 C79 C80 110.7(4) . . ?
H79A C79 H79B 108.1 . . ?
C80 C79 H79A 109.5 . . ?
C80 C79 H79B 109.5 . . ?
C78A C79A H79C 109.8 . . ?
C78A C79A H79D 109.8 . . ?
C78A C79A C80A 109.3(5) . . ?
H79C C79A H79D 108.3 . . ?
C80A C79A H79C 109.8 . . ?
C80A C79A H79D 109.8 . . ?
C79 C80 H80A 110.1 . . ?
C79 C80 H80B 110.1 . . ?
C79 C80 C81 107.8(4) . . ?
H80A C80 H80B 108.5 . . ?
C81 C80 H80A 110.1 . . ?
C81 C80 H80B 110.1 . . ?
C79A C80A H80C 109.8 . . ?
C79A C80A H80D 109.8 . . ?
C79A C80A C81A 109.4(5) . . ?
H80C C80A H80D 108.2 . . ?
C81A C80A H80C 109.8 . . ?
C81A C80A H80D 109.8 . . ?
C80 C81 H81A 109.7 . . ?
C80 C81 H81B 109.7 . . ?
H81A C81 H81B 108.2 . . ?
C82 C81 C80 110.0(5) . . ?
C82 C81 H81A 109.7 . . ?
C82 C81 H81B 109.7 . . ?
C80A C81A H81C 109.9 . . ?
C80A C81A H81D 109.9 . . ?
C80A C81A C82A 109.1(5) . . ?
H81C C81A H81D 108.3 . . ?
C82A C81A H81C 109.9 . . ?
C82A C81A H81D 109.9 . . ?
C81 C82 H82A 109.5 . . ?
C81 C82 H82B 109.5 . . ?
C81 C82 H82C 109.5 . . ?
H82A C82 H82B 109.5 . . ?
H82A C82 H82C 109.5 . . ?
H82B C82 H82C 109.5 . . ?
C81A C82A H82D 109.5 . . ?
C81A C82A H82E 109.5 . . ?
C81A C82A H82F 109.5 . . ?
H82D C82A H82E 109.5 . . ?
H82D C82A H82F 109.5 . . ?
H82E C82A H82F 109.5 . . ?

loop_
_geom_bond_atom_site_label_1
_geom_bond_atom_site_label_2
_geom_bond_distance
_geom_bond_site_symmetry_2
_geom_bond_publ_flag
Br1 C4 1.901(5) . ?
Br2 C10 1.886(5) . ?
Br3 C17 1.888(4) . ?
Br4 C24 1.891(5) . ?
P1 P2 2.566(2) . ?
P1 O1 1.680(4) . ?
P1 N1 1.709(5) . ?
P1 N2 1.704(4) . ?
P2 O8 1.686(4) . ?
P2 N1 1.717(5) . ?
P2 N2 1.707(4) . ?
P3 P4 2.5685(17) . ?
P3 O7 1.681(3) . ?
P3 N7 1.713(4) . ?
P3 N8 1.700(4) . ?
P4 O6 1.684(3) . ?
P4 N7 1.714(4) . ?
P4 N8 1.694(4) . ?
P5 P6 2.5654(19) . ?
P5 O5 1.684(3) . ?
P5 N5 1.714(4) . ?
P5 N6 1.698(4) . ?
P6 O4 1.690(3) . ?
P6 N5 1.712(4) . ?
P6 N6 1.699(4) . ?
P7 P8 2.5688(19) . ?
P7 O3 1.680(3) . ?
P7 N3 1.707(4) . ?
P7 N4 1.700(4) . ?
P8 O2 1.685(4) . ?
P8 N3 1.723(4) . ?
P8 N4 1.701(4) . ?
O1 C3 1.387(5) . ?
O2 C5 1.379(6) . ?
O3 C9 1.374(5) . ?
O4 C11 1.379(5) . ?
O5 C16 1.384(5) . ?
O6 C18 1.370(5) . ?
O7 C23 1.376(6) . ?
O8 C25 1.381(5) . ?
N1 C57 1.476(7) . ?
N2 C53 1.471(6) . ?
N3 C61 1.482(6) . ?
N4 C65 1.460(6) . ?
N5 C69 1.489(6) . ?
N6 C73 1.472(6) . ?
N7 C49 1.481(6) . ?
N8 C45 1.481(6) . ?
C1 H1 0.9500 . ?
C1 C2 1.405(6) . ?
C1 C6 1.393(7) . ?
C2 C3 1.397(7) . ?
C2 C28 1.529(7) . ?
C3 C4 1.382(7) . ?
C4 C5 1.396(6) . ?
C5 C6 1.393(7) . ?
C6 C7 1.522(6) . ?
C7 H7 1.0000 . ?
C7 C8 1.524(6) . ?
C7 C33 1.545(7) . ?
C8 C9 1.393(6) . ?
C8 C13 1.391(7) . ?
C9 C10 1.400(6) . ?
C10 C11 1.398(6) . ?
C11 C12 1.402(6) . ?
C12 C13 1.396(6) . ?
C12 C14 1.511(6) . ?
C13 H13 0.9500 . ?
C14 H14 1.0000 . ?
C14 C15 1.525(6) . ?
C14 C37 1.546(6) . ?
C15 C16 1.409(6) . ?
C15 C20 1.393(6) . ?
C16 C17 1.388(6) . ?
C17 C18 1.391(6) . ?
C18 C19 1.404(6) . ?
C19 C20 1.387(6) . ?
C19 C21 1.535(6) . ?
C20 H20 0.9500 . ?
C21 H21 1.0000 . ?
C21 C22 1.529(6) . ?
C21 C41 1.544(7) . ?
C22 C23 1.401(7) . ?
C22 C27 1.384(6) . ?
C23 C24 1.394(6) . ?
C24 C25 1.393(7) . ?
C25 C26 1.395(6) . ?
C26 C27 1.398(6) . ?
C26 C28 1.528(7) . ?
C27 H27 0.9500 . ?
C28 H28 0.97(4) . ?
C28 C29 1.540(12) . ?
C28 C29A 1.520(16) . ?
C29 H29A 0.9900 . ?
C29 H29B 0.9900 . ?
C29 C30 1.520(7) . ?
C30 H30A 0.9900 . ?
C30 H30B 0.9900 . ?
C30 C31 1.527(9) . ?
C31 H31A 0.9900 . ?
C31 H31B 0.9900 . ?
C31 C32 1.491(9) . ?
C32 H32A 0.9800 . ?
C32 H32B 0.9800 . ?
C32 H32C 0.9800 . ?
C29A H29C 0.9900 . ?
C29A H29D 0.9900 . ?
C29A C30A 1.520(7) . ?
C30A H30C 0.9900 . ?
C30A H30D 0.9900 . ?
C30A C31A 1.527(9) . ?
C31A H31C 0.9900 . ?
C31A H31D 0.9900 . ?
C31A C32A 1.491(9) . ?
C32A H32D 0.9800 . ?
C32A H32E 0.9800 . ?
C32A H32F 0.9800 . ?
C33 H33A 0.9900 . ?
C33 H33B 0.9900 . ?
C33 C34 1.504(7) . ?
C34 H34A 0.9900 . ?
C34 H34B 0.9900 . ?
C34 C35 1.504(8) . ?
C35 H35A 0.9900 . ?
C35 H35B 0.9900 . ?
C35 C36 1.459(10) . ?
C36 H36A 0.9800 . ?
C36 H36B 0.9800 . ?
C36 H36C 0.9800 . ?
C37 H37A 0.9900 . ?
C37 H37B 0.9900 . ?
C37 C38 1.499(7) . ?
C38 H38A 0.9900 . ?
C38 H38B 0.9900 . ?
C38 C39 1.533(7) . ?
C39 H39A 0.9900 . ?
C39 H39B 0.9900 . ?
C39 C40 1.501(9) . ?
C40 H40A 0.9800 . ?
C40 H40B 0.9800 . ?
C40 H40C 0.9800 . ?
C41 H41A 0.9900 . ?
C41 H41B 0.9900 . ?
C41 C42 1.513(7) . ?
C42 H42A 0.9900 . ?
C42 H42B 0.9900 . ?
C42 C43 1.509(8) . ?
C43 H43A 0.9900 . ?
C43 H43B 0.9900 . ?
C43 C44 1.492(9) . ?
C44 H44A 0.9800 . ?
C44 H44B 0.9800 . ?
C44 H44C 0.9800 . ?
C45 C46 1.515(7) . ?
C45 C47 1.512(7) . ?
C45 C48 1.516(7) . ?
C46 H46A 0.9800 . ?
C46 H46B 0.9800 . ?
C46 H46C 0.9800 . ?
C47 H47A 0.9800 . ?
C47 H47B 0.9800 . ?
C47 H47C 0.9800 . ?
C48 H48A 0.9800 . ?
C48 H48B 0.9800 . ?
C48 H48C 0.9800 . ?
C49 C50 1.550(4) . ?
C49 C50A 1.516(5) . ?
C49 C51 1.515(4) . ?
C49 C51A 1.518(5) . ?
C49 C52 1.505(4) . ?
C49 C52A 1.540(5) . ?
C50 H50A 0.9800 . ?
C50 H50B 0.9800 . ?
C50 H50C 0.9800 . ?
C50A H50D 0.9800 . ?
C50A H50E 0.9800 . ?
C50A H50F 0.9800 . ?
C51 H51A 0.9800 . ?
C51 H51B 0.9800 . ?
C51 H51C 0.9800 . ?
C51A H51D 0.9800 . ?
C51A H51E 0.9800 . ?
C51A H51F 0.9800 . ?
C52 H52A 0.9800 . ?
C52 H52B 0.9800 . ?
C52 H52C 0.9800 . ?
C52A H52D 0.9800 . ?
C52A H52E 0.9800 . ?
C52A H52F 0.9800 . ?
C53 C54 1.521(5) . ?
C53 C54A 1.524(5) . ?
C53 C55 1.525(5) . ?
C53 C55A 1.517(5) . ?
C53 C56 1.526(5) . ?
C53 C56A 1.521(5) . ?
C54 H54A 0.9800 . ?
C54 H54B 0.9800 . ?
C54 H54C 0.9800 . ?
C54A H54D 0.9800 . ?
C54A H54E 0.9800 . ?
C54A H54F 0.9800 . ?
C55 H55A 0.9800 . ?
C55 H55B 0.9800 . ?
C55 H55C 0.9800 . ?
C55A H55D 0.9800 . ?
C55A H55E 0.9800 . ?
C55A H55F 0.9800 . ?
C56 H56A 0.9800 . ?
C56 H56B 0.9800 . ?
C56 H56C 0.9800 . ?
C56A H56D 0.9800 . ?
C56A H56E 0.9800 . ?
C56A H56F 0.9800 . ?
C57 C58 1.514(5) . ?
C57 C58A 1.521(5) . ?
C57 C59 1.538(5) . ?
C57 C59A 1.517(5) . ?
C57 C60 1.516(5) . ?
C57 C60A 1.529(5) . ?
C58 H58A 0.9800 . ?
C58 H58B 0.9800 . ?
C58 H58C 0.9800 . ?
C58A H58D 0.9800 . ?
C58A H58E 0.9800 . ?
C58A H58F 0.9800 . ?
C59 H59A 0.9800 . ?
C59 H59B 0.9800 . ?
C59 H59C 0.9800 . ?
C59A H59D 0.9800 . ?
C59A H59E 0.9800 . ?
C59A H59F 0.9800 . ?
C60 H60A 0.9800 . ?
C60 H60B 0.9800 . ?
C60 H60C 0.9800 . ?
C60A H60D 0.9800 . ?
C60A H60E 0.9800 . ?
C60A H60F 0.9800 . ?
C61 C62 1.519(8) . ?
C61 C63 1.499(8) . ?
C61 C64 1.519(8) . ?
C62 H62A 0.9800 . ?
C62 H62B 0.9800 . ?
C62 H62C 0.9800 . ?
C63 H63A 0.9800 . ?
C63 H63B 0.9800 . ?
C63 H63C 0.9800 . ?
C64 H64A 0.9800 . ?
C64 H64B 0.9800 . ?
C64 H64C 0.9800 . ?
C65 C66 1.523(5) . ?
C65 C66A 1.516(5) . ?
C65 C67 1.523(5) . ?
C65 C67A 1.522(5) . ?
C65 C68 1.527(5) . ?
C65 C68A 1.515(5) . ?
C66 H66A 0.9800 . ?
C66 H66B 0.9800 . ?
C66 H66C 0.9800 . ?
C66A H66D 0.9800 . ?
C66A H66E 0.9800 . ?
C66A H66F 0.9800 . ?
C67 H67A 0.9800 . ?
C67 H67B 0.9800 . ?
C67 H67C 0.9800 . ?
C67A H67D 0.9800 . ?
C67A H67E 0.9800 . ?
C67A H67F 0.9800 . ?
C68 H68A 0.9800 . ?
C68 H68B 0.9800 . ?
C68 H68C 0.9800 . ?
C68A H68D 0.9800 . ?
C68A H68E 0.9800 . ?
C68A H68F 0.9800 . ?
C69 C70 1.533(7) . ?
C69 C71 1.518(8) . ?
C69 C72 1.513(7) . ?
C70 H70A 0.9800 . ?
C70 H70B 0.9800 . ?
C70 H70C 0.9800 . ?
C71 H71A 0.9800 . ?
C71 H71B 0.9800 . ?
C71 H71C 0.9800 . ?
C72 H72A 0.9800 . ?
C72 H72B 0.9800 . ?
C72 H72C 0.9800 . ?
C73 C74 1.524(5) . ?
C73 C74A 1.526(5) . ?
C73 C75 1.523(5) . ?
C73 C75A 1.517(5) . ?
C73 C76 1.524(5) . ?
C73 C76A 1.522(5) . ?
C74 H74A 0.9800 . ?
C74 H74B 0.9800 . ?
C74 H74C 0.9800 . ?
C74A H74D 0.9800 . ?
C74A H74E 0.9800 . ?
C74A H74F 0.9800 . ?
C75 H75A 0.9800 . ?
C75 H75B 0.9800 . ?
C75 H75C 0.9800 . ?
C75A H75D 0.9800 . ?
C75A H75E 0.9800 . ?
C75A H75F 0.9800 . ?
C76 H76A 0.9800 . ?
C76 H76B 0.9800 . ?
C76 H76C 0.9800 . ?
C76A H76D 0.9800 . ?
C76A H76E 0.9800 . ?
C76A H76F 0.9800 . ?
C77 H77A 0.9800 . ?
C77 H77B 0.9800 . ?
C77 H77C 0.9800 . ?
C77 C78 1.536(5) . ?
C77A H77D 0.9800 . ?
C77A H77E 0.9800 . ?
C77A H77F 0.9800 . ?
C77A C78A 1.523(6) . ?
C78 H78A 0.9900 . ?
C78 H78B 0.9900 . ?
C78 C79 1.508(5) . ?
C78A H78C 0.9900 . ?
C78A H78D 0.9900 . ?
C78A C79A 1.523(5) . ?
C79 H79A 0.9900 . ?
C79 H79B 0.9900 . ?
C79 C80 1.530(5) . ?
C79A H79C 0.9900 . ?
C79A H79D 0.9900 . ?
C79A C80A 1.523(5) . ?
C80 H80A 0.9900 . ?
C80 H80B 0.9900 . ?
C80 C81 1.533(5) . ?
C80A H80C 0.9900 . ?
C80A H80D 0.9900 . ?
C80A C81A 1.525(5) . ?
C81 H81A 0.9900 . ?
C81 H81B 0.9900 . ?
C81 C82 1.508(5) . ?
C81A H81C 0.9900 . ?
C81A H81D 0.9900 . ?
C81A C82A 1.525(5) . ?
C82 H82A 0.9800 . ?
C82 H82B 0.9800 . ?
C82 H82C 0.9800 . ?
C82A H82D 0.9800 . ?
C82A H82E 0.9800 . ?
C82A H82F 0.9800 . ?

loop_
_geom_torsion_atom_site_label_1
_geom_torsion_atom_site_label_2
_geom_torsion_atom_site_label_3
_geom_torsion_atom_site_label_4
_geom_torsion
_geom_torsion_site_symmetry_1
_geom_torsion_site_symmetry_2
_geom_torsion_site_symmetry_3
_geom_torsion_site_symmetry_4
_geom_torsion_publ_flag
Br1 C4 C5 O2 -7.4(7) . . . . ?
Br1 C4 C5 C6 -179.7(4) . . . . ?
Br2 C10 C11 O4 -5.7(6) . . . . ?
Br2 C10 C11 C12 179.7(3) . . . . ?
Br3 C17 C18 O6 -7.8(6) . . . . ?
Br3 C17 C18 C19 -179.2(3) . . . . ?
Br4 C24 C25 O8 -8.3(6) . . . . ?
Br4 C24 C25 C26 178.7(4) . . . . ?
P1 P2 O8 C25 96.4(4) . . . . ?
P1 P2 N1 C57 152.4(6) . . . . ?
P1 P2 N2 C53 177.9(6) . . . . ?
P1 O1 C3 C2 108.5(5) . . . . ?
P1 O1 C3 C4 -79.0(6) . . . . ?
P1 N1 C57 C58 -2.0(7) . . . . ?
P1 N1 C57 C58A -35.7(15) . . . . ?
P1 N1 C57 C59 -118.0(5) . . . . ?
P1 N1 C57 C59A -167.8(16) . . . . ?
P1 N1 C57 C60 125.9(6) . . . . ?
P1 N1 C57 C60A 76.4(14) . . . . ?
P1 N2 C53 C54 -125.9(14) . . . . ?
P1 N2 C53 C54A -159.8(6) . . . . ?
P1 N2 C53 C55 -6.2(15) . . . . ?
P1 N2 C53 C55A -38.7(8) . . . . ?
P1 N2 C53 C56 113.1(14) . . . . ?
P1 N2 C53 C56A 82.8(7) . . . . ?
P2 P1 O1 C3 -94.2(4) . . . . ?
P2 P1 N1 C57 -151.7(6) . . . . ?
P2 P1 N2 C53 -177.8(6) . . . . ?
P2 O8 C25 C24 79.0(6) . . . . ?
P2 O8 C25 C26 -107.9(5) . . . . ?
P2 N1 C57 C58 -145.8(5) . . . . ?
P2 N1 C57 C58A -179.5(15) . . . . ?
P2 N1 C57 C59 98.2(6) . . . . ?
P2 N1 C57 C59A 48.4(16) . . . . ?
P2 N1 C57 C60 -17.9(8) . . . . ?
P2 N1 C57 C60A -67.4(14) . . . . ?
P2 N2 C53 C54 57.0(14) . . . . ?
P2 N2 C53 C54A 23.0(8) . . . . ?
P2 N2 C53 C55 176.7(15) . . . . ?
P2 N2 C53 C55A 144.2(7) . . . . ?
P2 N2 C53 C56 -64.0(15) . . . . ?
P2 N2 C53 C56A -94.3(7) . . . . ?
P3 P4 O6 C18 96.2(3) . . . . ?
P3 P4 N7 C49 142.1(5) . . . . ?
P3 P4 N8 C45 175.9(5) . . . . ?
P3 O7 C23 C22 106.2(5) . . . . ?
P3 O7 C23 C24 -81.1(5) . . . . ?
P3 N7 C49 C50 74.4(5) . . . . ?
P3 N7 C49 C50A 125.4(9) . . . . ?
P3 N7 C49 C51 -43.1(5) . . . . ?
P3 N7 C49 C51A -9.4(9) . . . . ?
P3 N7 C49 C52 -166.6(4) . . . . ?
P3 N7 C49 C52A -121.8(8) . . . . ?
P3 N8 C45 C46 -33.2(6) . . . . ?
P3 N8 C45 C47 -153.3(4) . . . . ?
P3 N8 C45 C48 87.0(5) . . . . ?
P4 P3 O7 C23 -89.7(4) . . . . ?
P4 P3 N7 C49 -141.4(5) . . . . ?
P4 P3 N8 C45 -175.7(6) . . . . ?
P4 O6 C18 C17 82.8(5) . . . . ?
P4 O6 C18 C19 -105.8(4) . . . . ?
P4 N7 C49 C50 -57.1(5) . . . . ?
P4 N7 C49 C50A -6.2(10) . . . . ?
P4 N7 C49 C51 -174.7(4) . . . . ?
P4 N7 C49 C51A -141.0(9) . . . . ?
P4 N7 C49 C52 61.8(5) . . . . ?
P4 N7 C49 C52A 106.6(8) . . . . ?
P4 N8 C45 C46 152.3(4) . . . . ?
P4 N8 C45 C47 32.2(6) . . . . ?
P4 N8 C45 C48 -87.5(5) . . . . ?
P5 P6 O4 C11 97.6(4) . . . . ?
P5 P6 N5 C69 154.5(5) . . . . ?
P5 P6 N6 C73 177.9(5) . . . . ?
P5 O5 C16 C15 108.1(4) . . . . ?
P5 O5 C16 C17 -77.7(5) . . . . ?
P5 N5 C69 C70 -116.8(5) . . . . ?
P5 N5 C69 C71 122.2(5) . . . . ?
P5 N5 C69 C72 2.1(6) . . . . ?
P5 N6 C73 C74 110.9(12) . . . . ?
P5 N6 C73 C74A 90.1(10) . . . . ?
P5 N6 C73 C75 -9.0(13) . . . . ?
P5 N6 C73 C75A -28.7(11) . . . . ?
P5 N6 C73 C76 -124.3(11) . . . . ?
P5 N6 C73 C76A -153.1(10) . . . . ?
P6 P5 O5 C16 -94.8(3) . . . . ?
P6 P5 N5 C69 -154.4(5) . . . . ?
P6 P5 N6 C73 -177.8(5) . . . . ?
P6 O4 C11 C10 78.0(5) . . . . ?
P6 O4 C11 C12 -107.4(4) . . . . ?
P6 N5 C69 C70 96.4(5) . . . . ?
P6 N5 C69 C71 -24.5(6) . . . . ?
P6 N5 C69 C72 -144.6(4) . . . . ?
P6 N6 C73 C74 -66.2(12) . . . . ?
P6 N6 C73 C74A -87.1(10) . . . . ?
P6 N6 C73 C75 173.8(12) . . . . ?
P6 N6 C73 C75A 154.2(10) . . . . ?
P6 N6 C73 C76 58.5(12) . . . . ?
P6 N6 C73 C76A 29.7(10) . . . . ?
P7 P8 O2 C5 96.6(4) . . . . ?
P7 P8 N3 C61 150.3(5) . . . . ?
P7 P8 N4 C65 -179.1(6) . . . . ?
P7 O3 C9 C8 106.3(5) . . . . ?
P7 O3 C9 C10 -80.0(5) . . . . ?
P7 N3 C61 C62 -124.1(5) . . . . ?
P7 N3 C61 C63 116.2(6) . . . . ?
P7 N3 C61 C64 -7.7(7) . . . . ?
P7 N4 C65 C66 -119.1(9) . . . . ?
P7 N4 C65 C66A -148.9(7) . . . . ?
P7 N4 C65 C67 121.0(10) . . . . ?
P7 N4 C65 C67A 91.4(7) . . . . ?
P7 N4 C65 C68 -0.1(10) . . . . ?
P7 N4 C65 C68A -28.1(8) . . . . ?
P8 P7 O3 C9 -93.0(4) . . . . ?
P8 P7 N3 C61 -149.3(6) . . . . ?
P8 P7 N4 C65 179.1(6) . . . . ?
P8 O2 C5 C4 81.1(5) . . . . ?
P8 O2 C5 C6 -106.6(5) . . . . ?
P8 N3 C61 C62 94.8(5) . . . . ?
P8 N3 C61 C63 -24.9(7) . . . . ?
P8 N3 C61 C64 -148.7(5) . . . . ?
P8 N4 C65 C66 59.7(10) . . . . ?
P8 N4 C65 C66A 29.9(8) . . . . ?
P8 N4 C65 C67 -60.2(10) . . . . ?
P8 N4 C65 C67A -89.9(7) . . . . ?
P8 N4 C65 C68 178.6(9) . . . . ?
P8 N4 C65 C68A 150.7(7) . . . . ?
O1 P1 N1 P2 -101.2(2) . . . . ?
O1 P1 N1 C57 107.1(5) . . . . ?
O1 P1 N2 P2 105.7(2) . . . . ?
O1 P1 N2 C53 -72.1(5) . . . . ?
O1 C3 C4 Br1 7.8(7) . . . . ?
O1 C3 C4 C5 -170.0(5) . . . . ?
O2 P8 N3 P7 101.1(2) . . . . ?
O2 P8 N3 C61 -108.6(4) . . . . ?
O2 P8 N4 P7 -106.9(2) . . . . ?
O2 P8 N4 C65 74.1(4) . . . . ?
O2 C5 C6 C1 -172.9(4) . . . . ?
O2 C5 C6 C7 -2.2(7) . . . . ?
O3 P7 N3 P8 -102.6(2) . . . . ?
O3 P7 N3 C61 108.0(4) . . . . ?
O3 P7 N4 P8 106.1(2) . . . . ?
O3 P7 N4 C65 -74.8(4) . . . . ?
O3 C9 C10 Br2 7.1(6) . . . . ?
O3 C9 C10 C11 -169.4(4) . . . . ?
O4 P6 N5 P5 99.62(19) . . . . ?
O4 P6 N5 C69 -105.9(4) . . . . ?
O4 P6 N6 P5 -105.85(19) . . . . ?
O4 P6 N6 C73 72.0(4) . . . . ?
O4 C11 C12 C13 -173.7(4) . . . . ?
O4 C11 C12 C14 -3.3(7) . . . . ?
O5 P5 N5 P6 -101.09(19) . . . . ?
O5 P5 N5 C69 104.5(4) . . . . ?
O5 P5 N6 P6 105.2(2) . . . . ?
O5 P5 N6 C73 -72.6(4) . . . . ?
O5 C16 C17 Br3 6.1(6) . . . . ?
O5 C16 C17 C18 -170.2(4) . . . . ?
O6 P4 N7 P3 101.5(2) . . . . ?
O6 P4 N7 C49 -116.5(4) . . . . ?
O6 P4 N8 P3 -107.74(19) . . . . ?
O6 P4 N8 C45 68.1(4) . . . . ?
O6 C18 C19 C20 -171.6(4) . . . . ?
O6 C18 C19 C21 -1.6(6) . . . . ?
O7 P3 N7 P4 -103.8(2) . . . . ?
O7 P3 N7 C49 114.8(4) . . . . ?
O7 P3 N8 P4 105.50(19) . . . . ?
O7 P3 N8 C45 -70.2(5) . . . . ?
O7 C23 C24 Br4 9.8(6) . . . . ?
O7 C23 C24 C25 -167.3(4) . . . . ?
O8 P2 N1 P1 100.2(2) . . . . ?
O8 P2 N1 C57 -107.4(4) . . . . ?
O8 P2 N2 P1 -106.6(2) . . . . ?
O8 P2 N2 C53 71.3(5) . . . . ?
O8 C25 C26 C27 -173.7(4) . . . . ?
O8 C25 C26 C28 -2.8(7) . . . . ?
N1 P1 O1 C3 -51.1(4) . . . . ?
N1 P1 N2 P2 2.9(2) . . . . ?
N1 P1 N2 C53 -174.9(5) . . . . ?
N1 P2 O8 C25 53.3(4) . . . . ?
N1 P2 N2 P1 -2.9(2) . . . . ?
N1 P2 N2 C53 174.9(5) . . . . ?
N2 P1 O1 C3 -136.0(4) . . . . ?
N2 P1 N1 P2 -2.9(2) . . . . ?
N2 P1 N1 C57 -154.6(5) . . . . ?
N2 P2 O8 C25 137.8(4) . . . . ?
N2 P2 N1 P1 2.9(2) . . . . ?
N2 P2 N1 C57 155.3(5) . . . . ?
N3 P7 O3 C9 -49.8(4) . . . . ?
N3 P7 N4 P8 3.8(2) . . . . ?
N3 P7 N4 C65 -177.2(5) . . . . ?
N3 P8 O2 C5 53.8(4) . . . . ?
N3 P8 N4 P7 -3.7(2) . . . . ?
N3 P8 N4 C65 177.2(5) . . . . ?
N4 P7 O3 C9 -134.6(4) . . . . ?
N4 P7 N3 P8 -3.7(2) . . . . ?
N4 P7 N3 C61 -153.0(5) . . . . ?
N4 P8 O2 C5 137.8(4) . . . . ?
N4 P8 N3 P7 3.7(2) . . . . ?
N4 P8 N3 C61 154.0(4) . . . . ?
N5 P5 O5 C16 -51.8(4) . . . . ?
N5 P5 N6 P6 2.31(19) . . . . ?
N5 P5 N6 C73 -175.5(4) . . . . ?
N5 P6 O4 C11 54.4(4) . . . . ?
N5 P6 N6 P5 -2.3(2) . . . . ?
N5 P6 N6 C73 175.5(4) . . . . ?
N6 P5 O5 C16 -136.4(4) . . . . ?
N6 P5 N5 P6 -2.28(19) . . . . ?
N6 P5 N5 C69 -156.7(4) . . . . ?
N6 P6 O4 C11 138.9(4) . . . . ?
N6 P6 N5 P5 2.28(19) . . . . ?
N6 P6 N5 C69 156.8(4) . . . . ?
N7 P3 O7 C23 -46.9(4) . . . . ?
N7 P3 N8 P4 3.7(2) . . . . ?
N7 P3 N8 C45 -172.1(5) . . . . ?
N7 P4 O6 C18 53.0(4) . . . . ?
N7 P4 N8 P3 -3.7(2) . . . . ?
N7 P4 N8 C45 172.2(4) . . . . ?
N8 P3 O7 C23 -131.4(4) . . . . ?
N8 P3 N7 P4 -3.60(19) . . . . ?
N8 P3 N7 C49 -145.0(4) . . . . ?
N8 P4 O6 C18 137.5(4) . . . . ?
N8 P4 N7 P3 3.6(2) . . . . ?
N8 P4 N7 C49 145.7(4) . . . . ?
C1 C2 C3 O1 172.1(4) . . . . ?
C1 C2 C3 C4 -0.4(7) . . . . ?
C1 C2 C28 C26 77.8(6) . . . . ?
C1 C2 C28 C29 -46.5(9) . . . . ?
C1 C2 C28 C29A -53.7(14) . . . . ?
C1 C6 C7 C8 -75.5(6) . . . . ?
C1 C6 C7 C33 51.4(6) . . . . ?
C2 C1 C6 C5 2.6(8) . . . . ?
C2 C1 C6 C7 -168.0(4) . . . . ?
C2 C3 C4 Br1 -179.8(4) . . . . ?
C2 C3 C4 C5 2.4(8) . . . . ?
C2 C28 C29 C30 -60(2) . . . . ?
C2 C28 C29A C30A -56(3) . . . . ?
C3 C2 C28 C26 -112.2(5) . . . . ?
C3 C2 C28 C29 123.6(9) . . . . ?
C3 C2 C28 C29A 116.4(14) . . . . ?
C3 C4 C5 O2 170.3(5) . . . . ?
C3 C4 C5 C6 -2.0(8) . . . . ?
C4 C5 C6 C1 -0.5(7) . . . . ?
C4 C5 C6 C7 170.2(4) . . . . ?
C5 C6 C7 C8 114.1(5) . . . . ?
C5 C6 C7 C33 -119.0(5) . . . . ?
C6 C1 C2 C3 -2.2(7) . . . . ?
C6 C1 C2 C28 168.3(5) . . . . ?
C6 C7 C8 C9 -114.7(5) . . . . ?
C6 C7 C8 C13 75.3(6) . . . . ?
C6 C7 C33 C34 166.0(4) . . . . ?
C7 C8 C9 O3 1.3(7) . . . . ?
C7 C8 C9 C10 -172.5(4) . . . . ?
C7 C8 C13 C12 169.6(5) . . . . ?
C7 C33 C34 C35 177.2(5) . . . . ?
C8 C7 C33 C34 -63.8(6) . . . . ?
C8 C9 C10 Br2 -179.1(4) . . . . ?
C8 C9 C10 C11 4.3(7) . . . . ?
C9 C8 C13 C12 -0.7(7) . . . . ?
C9 C10 C11 O4 170.9(4) . . . . ?
C9 C10 C11 C12 -3.7(7) . . . . ?
C10 C11 C12 C13 0.9(7) . . . . ?
C10 C11 C12 C14 171.4(4) . . . . ?
C11 C12 C13 C8 1.3(7) . . . . ?
C11 C12 C14 C15 113.3(5) . . . . ?
C11 C12 C14 C37 -119.5(5) . . . . ?
C12 C14 C15 C16 -114.1(5) . . . . ?
C12 C14 C15 C20 75.9(6) . . . . ?
C12 C14 C37 C38 169.1(4) . . . . ?
C13 C8 C9 O3 171.6(4) . . . . ?
C13 C8 C9 C10 -2.2(7) . . . . ?
C13 C12 C14 C15 -76.8(6) . . . . ?
C13 C12 C14 C37 50.4(6) . . . . ?
C14 C12 C13 C8 -168.9(4) . . . . ?
C14 C15 C16 O5 1.8(6) . . . . ?
C14 C15 C16 C17 -172.4(4) . . . . ?
C14 C15 C20 C19 169.4(4) . . . . ?
C14 C37 C38 C39 176.3(5) . . . . ?
C15 C14 C37 C38 -60.9(5) . . . . ?
C15 C16 C17 Br3 -179.8(3) . . . . ?
C15 C16 C17 C18 3.9(7) . . . . ?
C16 C15 C20 C19 -1.0(7) . . . . ?
C16 C17 C18 O6 168.6(4) . . . . ?
C16 C17 C18 C19 -2.8(7) . . . . ?
C17 C18 C19 C20 -0.1(7) . . . . ?
C17 C18 C19 C21 169.8(4) . . . . ?
C18 C19 C20 C15 2.0(7) . . . . ?
C18 C19 C21 C22 114.4(5) . . . . ?
C18 C19 C21 C41 -119.7(5) . . . . ?
C19 C21 C22 C23 -116.3(5) . . . . ?
C19 C21 C22 C27 73.4(6) . . . . ?
C19 C21 C41 C42 171.3(4) . . . . ?
C20 C15 C16 O5 172.2(4) . . . . ?
C20 C15 C16 C17 -2.0(7) . . . . ?
C20 C19 C21 C22 -76.2(6) . . . . ?
C20 C19 C21 C41 49.7(6) . . . . ?
C21 C19 C20 C15 -167.6(4) . . . . ?
C21 C22 C23 O7 0.3(7) . . . . ?
C21 C22 C23 C24 -172.5(4) . . . . ?
C21 C22 C27 C26 167.3(4) . . . . ?
C21 C41 C42 C43 178.9(5) . . . . ?
C22 C21 C41 C42 -60.1(6) . . . . ?
C22 C23 C24 Br4 -177.4(3) . . . . ?
C22 C23 C24 C25 5.5(7) . . . . ?
C23 C22 C27 C26 -3.3(7) . . . . ?
C23 C24 C25 O8 168.7(4) . . . . ?
C23 C24 C25 C26 -4.3(7) . . . . ?
C24 C25 C26 C27 -0.7(7) . . . . ?
C24 C25 C26 C28 170.3(5) . . . . ?
C25 C26 C27 C22 4.5(7) . . . . ?
C25 C26 C28 C2 112.2(5) . . . . ?
C25 C26 C28 C29 -120.9(12) . . . . ?
C25 C26 C28 C29A -119(2) . . . . ?
C26 C28 C29 C30 171.3(15) . . . . ?
C26 C28 C29A C30A 172(2) . . . . ?
C27 C22 C23 O7 171.0(4) . . . . ?
C27 C22 C23 C24 -1.8(7) . . . . ?
C27 C26 C28 C2 -77.3(6) . . . . ?
C27 C26 C28 C29 49.6(13) . . . . ?
C27 C26 C28 C29A 52(2) . . . . ?
C28 C2 C3 O1 1.8(7) . . . . ?
C28 C2 C3 C4 -170.7(5) . . . . ?
C28 C26 C27 C22 -166.4(5) . . . . ?
C28 C29 C30 C31 -177.9(17) . . . . ?
C28 C29A C30A C31A -172(3) . . . . ?
C29 C30 C31 C32 -175.5(16) . . . . ?
C29A C30A C31A C32A -56(3) . . . . ?
C33 C7 C8 C9 118.9(5) . . . . ?
C33 C7 C8 C13 -51.0(6) . . . . ?
C33 C34 C35 C36 57.0(9) . . . . ?
C37 C14 C15 C16 118.2(4) . . . . ?
C37 C14 C15 C20 -51.8(6) . . . . ?
C37 C38 C39 C40 61.5(8) . . . . ?
C41 C21 C22 C23 118.4(5) . . . . ?
C41 C21 C22 C27 -52.0(6) . . . . ?
C41 C42 C43 C44 60.8(8) . . . . ?
C77 C78 C79 C80 -177.0(10) . . . . ?
C77A C78A C79A C80A 86(4) . . . . ?
C78 C79 C80 C81 -178.1(10) . . . . ?
C78A C79A C80A C81A 179(4) . . . . ?
C79 C80 C81 C82 -178.3(10) . . . . ?
C79A C80A C81A C82A -158(4) . . . . ?
